data_7229751
loop_
_publ_author_name
'Zhu, Mei'
'Jia, Lingjie'
'Li, Yang'
'Li, Yungai'
'Zhang, Li'
'Zhang, Wei'
'L\"u, Yaohong'

_publ_section_title
;
 Nitronyl nitroxide bridged 3d--4f hetero-tri-spin chains: synthesis
 strategy, crystal structure and magnetic properties
;
_journal_issue 4
_journal_name_full CrystEngComm
_journal_page_first 420
_journal_paper_doi 10.1039/C7CE01962A
_journal_volume 20
_journal_year 2018
_chemical_formula_sum 'C135 H103 Cu F66 N8 O34 Sm3'
_chemical_formula_weight 4149.84
_space_group_IT_number 14
_space_group_name_Hall '-P 2ybc'
_space_group_name_H-M_alt 'P 1 21/c 1'
_symmetry_cell_setting monoclinic
_symmetry_space_group_name_Hall '-P 2ybc'
_symmetry_space_group_name_H-M 'P 1 21/c 1'
_atom_sites_solution_hydrogens geom
_atom_sites_solution_primary direct
_atom_sites_solution_secondary difmap
_audit_creation_method SHELXL-97
_audit_update_record
;
2017-09-21 deposited with the CCDC.
2017-12-14 downloaded from the CCDC.
;
_cell_angle_alpha 90.00
_cell_angle_beta 113.503(3)
_cell_angle_gamma 90.00
_cell_formula_units_Z 4
_cell_length_a 20.197(3)
_cell_length_b 43.511(6)
_cell_length_c 20.091(3)
_cell_measurement_reflns_used 50977
_cell_measurement_temperature 113(2)
_cell_measurement_theta_max 28.0
_cell_measurement_theta_min 1.1
_cell_volume 16191(4)
_computing_cell_refinement 'Bruker SMART'
_computing_data_collection 'Bruker SMART'
_computing_data_reduction 'Bruker SAINT'
_computing_molecular_graphics 'Bruker SHELXTL'
_computing_publication_material 'Bruker SHELXTL'
_computing_structure_refinement 'SHELXL-97 (Sheldrick, 1997)'
_computing_structure_solution 'SHELXS-97 (Sheldrick, 1990)'
_diffrn_ambient_temperature 113(2)
_diffrn_detector_area_resol_mean 28.5714
_diffrn_measured_fraction_theta_full 0.995
_diffrn_measured_fraction_theta_max 0.995
_diffrn_measurement_device_type
;
Rigaku Saturn724+ (2x2 bin mode)
;
_diffrn_measurement_method 'profile data from \w-scans'
_diffrn_radiation_monochromator graphite
_diffrn_radiation_source 'fine-focus sealed tube'
_diffrn_radiation_type MoK\a
_diffrn_radiation_wavelength 0.71073
_diffrn_reflns_av_R_equivalents 0.0721
_diffrn_reflns_av_sigmaI/netI 0.0716
_diffrn_reflns_limit_h_max 24
_diffrn_reflns_limit_h_min -23
_diffrn_reflns_limit_k_max 51
_diffrn_reflns_limit_k_min -51
_diffrn_reflns_limit_l_max 23
_diffrn_reflns_limit_l_min -22
_diffrn_reflns_number 117034
_diffrn_reflns_theta_full 25.01
_diffrn_reflns_theta_max 25.01
_diffrn_reflns_theta_min 1.10
_exptl_absorpt_coefficient_mu 1.350
_exptl_absorpt_correction_T_max 1.000
_exptl_absorpt_correction_T_min 0.784
_exptl_absorpt_correction_type multi-scan
_exptl_crystal_colour green
_exptl_crystal_density_diffrn 1.702
_exptl_crystal_density_method 'not measured'
_exptl_crystal_description rectangle
_exptl_crystal_F_000 8200
_exptl_crystal_size_max 0.2
_exptl_crystal_size_mid 0.14
_exptl_crystal_size_min 0.1
_refine_diff_density_max 0.976
_refine_diff_density_min -0.642
_refine_diff_density_rms 0.095
_refine_ls_extinction_method none
_refine_ls_goodness_of_fit_ref 0.997
_refine_ls_hydrogen_treatment constr
_refine_ls_matrix_type full
_refine_ls_number_parameters 2240
_refine_ls_number_reflns 28398
_refine_ls_number_restraints 30
_refine_ls_restrained_S_all 1.011
_refine_ls_R_factor_all 0.0653
_refine_ls_R_factor_gt 0.0530
_refine_ls_shift/su_max 0.003
_refine_ls_shift/su_mean 0.000
_refine_ls_structure_factor_coef Fsqd
_refine_ls_weighting_details 'calc w=1/[\s^2^(Fo^2^)+(0.1000P)^2^+0.0000P] where P=(Fo^2^+2Fc^2^)/3'
_refine_ls_weighting_scheme calc
_refine_ls_wR_factor_gt 0.1455
_refine_ls_wR_factor_ref 0.1550
_reflns_number_gt 24730
_reflns_number_total 28398
_reflns_threshold_expression >2sigma(I)
_cod_data_source_file c7ce01962a2.cif
_cod_data_source_block 1_CCDC4
_cod_depositor_comments
;
The following automatic conversions were performed:

'_exptl_absorpt_correction_type' value 'Multi-scan' changed to
'multi-scan' according to
/home/data/users/saulius/crontab/automatic-downloads/rss-feeds/RSC/lib/dictionaries/cif_core.dic
dictionary named 'cif_core.dic' version 2.4.2 from 2011-04-26.

Automatic conversion script
Id: cif_fix_values 4973 2017-02-22 13:04:09Z antanas 

 Adding full bibliography for 7229746--7229753.cif.
;
_cod_original_cell_volume 16192(4)
_cod_original_sg_symbol_H-M 'P 21/c'
_cod_database_code 7229751

loop_
_symmetry_equiv_pos_as_xyz
'x, y, z'
'-x, y+1/2, -z+1/2'
'-x, -y, -z'
'x, -y-1/2, z-1/2'

loop_
_atom_site_label
_atom_site_type_symbol
_atom_site_fract_x
_atom_site_fract_y
_atom_site_fract_z
_atom_site_U_iso_or_equiv
_atom_site_adp_type
_atom_site_occupancy
_atom_site_symmetry_multiplicity
_atom_site_calc_flag
_atom_site_refinement_flags
Sm2 Sm 0.438776(13) 0.599559(6) 0.321934(15) 0.01610(8) Uani 1 1 d .
Sm1 Sm -0.058288(14) 0.617170(6) 0.804794(15) 0.01821(8) Uani 1 1 d .
Sm3 Sm 0.702881(15) 0.610100(7) 0.081232(16) 0.02333(9) Uani 1 1 d .
Cu1 Cu 0.18294(4) 0.637538(15) 0.54533(4) 0.02253(16) Uani 1 1 d .
O24 O 0.32284(18) 0.58736(8) 0.23054(18) 0.0188(8) Uani 1 1 d .
O16 O 0.1923(2) 0.60367(8) 0.6115(2) 0.0257(9) Uani 1 1 d .
O15 O 0.24134(18) 0.66462(8) 0.62148(19) 0.0222(8) Uani 1 1 d .
O8 O 0.04304(19) 0.64018(8) 0.8968(2) 0.0241(8) Uani 1 1 d .
C78 C 0.2919(3) 0.66322(11) 0.4288(3) 0.0196(11) Uani 1 1 d .
H78 H 0.3155 0.6682 0.4788 0.024 Uiso 1 1 calc R
O23 O 0.39254(19) 0.64979(8) 0.28050(19) 0.0221(8) Uani 1 1 d .
O13 O 0.1527(2) 0.67317(8) 0.4821(2) 0.0235(8) Uani 1 1 d .
O5 O -0.16765(19) 0.63477(9) 0.7157(2) 0.0256(9) Uani 1 1 d .
N3 N -0.0076(2) 0.61302(9) 0.6567(2) 0.0199(10) Uani 1 1 d .
O12 O 0.07196(19) 0.65049(8) 0.5585(2) 0.0235(8) Uani 1 1 d .
N2 N -0.1047(2) 0.59796(10) 0.9516(2) 0.0220(10) Uani 1 1 d .
O25 O 0.43787(17) 0.54552(8) 0.29902(18) 0.0212(8) Uani 1 1 d .
O18 O 0.1915(2) 0.70257(8) 0.26082(19) 0.0242(8) Uani 1 1 d .
F54 F 0.89006(19) 0.53242(9) 0.2288(2) 0.0492(10) Uani 1 1 d .
O34 O 0.6848(2) 0.66287(9) 0.0417(2) 0.0297(9) Uani 1 1 d .
O2 O -0.09659(19) 0.59211(8) 0.8925(2) 0.0242(8) Uani 1 1 d .
N6 N 0.3597(2) 0.58415(9) 0.4409(2) 0.0164(9) Uani 1 1 d .
O6 O -0.1220(2) 0.56979(8) 0.7603(2) 0.0269(9) Uani 1 1 d .
F34 F 0.63086(19) 0.66874(8) 0.30800(19) 0.0402(9) Uani 1 1 d .
O20 O 0.54160(18) 0.57846(8) 0.41808(19) 0.0208(8) Uani 1 1 d .
F26 F 0.30191(17) 0.70834(7) 0.72185(18) 0.0344(8) Uani 1 1 d .
F22 F 0.0897(2) 0.59871(8) 0.27941(18) 0.0394(9) Uani 1 1 d .
O27 O 0.77339(19) 0.54584(8) 0.4062(2) 0.0266(9) Uani 1 1 d .
O9 O -0.0350(2) 0.66497(8) 0.7598(2) 0.0241(8) Uani 1 1 d .
O28 O 0.62095(19) 0.63277(9) 0.1280(2) 0.0260(9) Uani 1 1 d .
O22 O 0.46100(19) 0.63112(8) 0.42642(19) 0.0212(8) Uani 1 1 d .
O19 O 0.36651(18) 0.57887(8) 0.38006(18) 0.0182(8) Uani 1 1 d .
O21 O 0.54234(18) 0.63012(8) 0.33392(19) 0.0209(8) Uani 1 1 d .
N5 N 0.3357(2) 0.60548(10) 0.5264(2) 0.0185(9) Uani 1 1 d .
F37 F 0.55424(19) 0.64888(8) 0.55413(18) 0.0411(9) Uani 1 1 d .
F24 F 0.14547(19) 0.56793(8) 0.36728(19) 0.0420(9) Uani 1 1 d .
O10 O -0.0143(2) 0.60361(8) 0.7152(2) 0.0234(8) Uani 1 1 d .
O33 O 0.7740(2) 0.64194(10) 0.1812(2) 0.0327(10) Uani 1 1 d .
F23 F 0.03324(18) 0.57833(8) 0.33884(19) 0.0404(9) Uani 1 1 d .
F20 F 0.0691(2) 0.70234(8) 0.30752(19) 0.0441(9) Uani 1 1 d .
O7 O 0.0269(2) 0.57620(8) 0.8501(2) 0.0270(9) Uani 1 1 d .
F28 F 0.2518(2) 0.55108(8) 0.6936(2) 0.0505(11) Uani 1 1 d .
O30 O 0.77865(19) 0.57707(9) 0.1753(2) 0.0270(9) Uani 1 1 d .
F44 F 0.18049(17) 0.54213(8) 0.11650(19) 0.0410(9) Uani 1 1 d .
O4 O -0.10624(19) 0.65551(8) 0.86040(19) 0.0242(8) Uani 1 1 d .
O29 O 0.6301(2) 0.56888(9) 0.0952(2) 0.0289(9) Uani 1 1 d .
C27 C -0.1066(3) 0.54233(14) 0.7781(3) 0.0313(14) Uani 1 1 d .
C57 C 0.1144(3) 0.67165(12) 0.4152(3) 0.0211(12) Uani 1 1 d .
F33 F 0.62186(19) 0.57584(9) 0.57535(18) 0.0435(9) Uani 1 1 d .
F47 F 0.3691(2) 0.47363(8) 0.2309(2) 0.0506(10) Uani 1 1 d .
C36 C 0.0437(3) 0.63163(12) 0.6534(3) 0.0193(11) Uani 1 1 d .
F43 F 0.2088(2) 0.58755(10) 0.0994(2) 0.0579(12) Uani 1 1 d .
F21 F 0.13025(18) 0.72562(7) 0.4078(2) 0.0434(9) Uani 1 1 d .
C97 C 0.2917(3) 0.56281(12) 0.2029(3) 0.0201(11) Uani 1 1 d .
F30 F 0.16015(19) 0.56861(8) 0.7079(2) 0.0423(9) Uani 1 1 d .
F35 F 0.71735(17) 0.65845(8) 0.4094(2) 0.0421(9) Uani 1 1 d .
F31 F 0.6343(2) 0.53921(8) 0.5101(2) 0.0504(10) Uani 1 1 d .
N7 N 0.4817(2) 0.60791(10) 0.1697(2) 0.0219(10) Uani 1 1 d .
F25 F 0.38586(19) 0.68273(10) 0.7092(2) 0.0558(11) Uani 1 1 d .
O11 O 0.2563(2) 0.69026(8) 0.8910(2) 0.0280(9) Uani 1 1 d .
F40 F 0.3614(2) 0.72721(8) 0.2886(2) 0.0584(12) Uani 1 1 d .
F36 F 0.6270(2) 0.68538(8) 0.4069(2) 0.0497(10) Uani 1 1 d .
O26 O 0.45221(19) 0.59354(9) 0.20745(19) 0.0241(8) Uani 1 1 d .
F52 F 0.8730(2) 0.55856(10) 0.3097(2) 0.0529(11) Uani 1 1 d .
O31 O 0.6031(2) 0.60676(9) -0.0339(2) 0.0295(9) Uani 1 1 d .
C124 C 0.7721(3) 0.55112(13) 0.1982(3) 0.0264(13) Uani 1 1 d .
F39 F 0.5416(2) 0.69592(8) 0.52203(19) 0.0471(10) Uani 1 1 d .
C102 C 0.4356(3) 0.62288(14) 0.0988(3) 0.0258(13) Uani 1 1 d .
O3 O -0.41863(19) 0.64311(9) 0.7216(2) 0.0292(9) Uani 1 1 d .
F5 F -0.2149(2) 0.71538(10) 0.8687(2) 0.0640(13) Uani 1 1 d .
F32 F 0.71561(18) 0.57359(10) 0.5508(2) 0.0548(12) Uani 1 1 d .
F58 F 0.6638(2) 0.49945(10) -0.0780(2) 0.0630(12) Uani 1 1 d .
N8 N 0.5605(2) 0.62661(10) 0.1339(2) 0.0226(10) Uani 1 1 d .
F8 F -0.1572(2) 0.49146(8) 0.7573(2) 0.0613(12) Uani 1 1 d .
C24 C -0.2004(3) 0.65982(14) 0.7079(3) 0.0282(13) Uani 1 1 d .
C43 C 0.1007(3) 0.64652(12) 0.7154(3) 0.0196(11) Uani 1 1 d .
F19 F 0.02398(18) 0.70920(8) 0.38673(18) 0.0377(8) Uani 1 1 d .
O32 O 0.7242(2) 0.56792(10) 0.0167(2) 0.0357(10) Uani 1 1 d .
F29 F 0.2646(2) 0.57651(9) 0.7895(2) 0.0551(11) Uani 1 1 d .
F41 F 0.3187(2) 0.69589(9) 0.2004(2) 0.0464(10) Uani 1 1 d .
C22 C -0.1513(3) 0.67656(13) 0.8338(3) 0.0260(13) Uani 1 1 d .
F13 F 0.0945(2) 0.66684(11) 1.0341(2) 0.0599(12) Uani 1 1 d .
C64 C 0.2321(3) 0.60443(13) 0.6788(3) 0.0258(13) Uani 1 1 d .
C59 C 0.1161(3) 0.61673(12) 0.3993(3) 0.0228(12) Uani 1 1 d .
O17 O 0.3113(2) 0.62420(9) 0.5599(2) 0.0260(9) Uani 1 1 d .
F42 F 0.4273(2) 0.71145(9) 0.2345(2) 0.0543(11) Uani 1 1 d .
C44 C 0.1207(3) 0.67613(11) 0.7072(3) 0.0206(11) Uani 1 1 d .
H44 H 0.0989 0.6860 0.6614 0.025 Uiso 1 1 calc R
C9 C -0.3369(3) 0.65095(13) 0.8482(3) 0.0255(13) Uani 1 1 d .
H9 H -0.3651 0.6672 0.8546 0.031 Uiso 1 1 calc R
F14 F 0.1772(2) 0.65109(11) 1.0012(2) 0.0567(11) Uani 1 1 d .
C48 C 0.1345(3) 0.63169(12) 0.7828(3) 0.0198(11) Uani 1 1 d .
H48 H 0.1210 0.6113 0.7891 0.024 Uiso 1 1 calc R
C8 C -0.3584(3) 0.63584(13) 0.7804(3) 0.0237(12) Uani 1 1 d .
C75 C 0.2209(3) 0.64857(12) 0.2825(3) 0.0201(11) Uani 1 1 d .
H75 H 0.1956 0.6434 0.2328 0.024 Uiso 1 1 calc R
F9 F -0.2202(2) 0.52763(10) 0.6884(2) 0.0596(12) Uani 1 1 d .
C101 C 0.5527(3) 0.60782(12) 0.1832(3) 0.0218(12) Uani 1 1 d .
N4 N 0.0319(2) 0.63507(10) 0.5829(2) 0.0201(10) Uani 1 1 d .
C99 C 0.3904(3) 0.52709(12) 0.2625(3) 0.0219(12) Uani 1 1 d .
C10 C -0.2747(3) 0.64175(13) 0.9045(3) 0.0246(12) Uani 1 1 d .
H10 H -0.2603 0.6515 0.9505 0.029 Uiso 1 1 calc R
C32 C 0.0671(3) 0.66710(13) 0.9091(3) 0.0256(13) Uani 1 1 d .
C66 C 0.3284(3) 0.60848(11) 0.4562(3) 0.0198(12) Uani 1 1 d .
C105 C 0.4937(3) 0.64470(13) 0.0919(3) 0.0253(12) Uani 1 1 d .
F27 F 0.3598(2) 0.67503(9) 0.8019(2) 0.0549(11) Uani 1 1 d .
C70 C 0.3766(3) 0.55926(11) 0.4972(3) 0.0172(11) Uani 1 1 d .
C46 C 0.2061(3) 0.67705(12) 0.8314(3) 0.0228(12) Uani 1 1 d .
C92 C 0.4673(3) 0.65984(13) 0.4353(3) 0.0225(12) Uani 1 1 d .
C71 C 0.3120(3) 0.53759(13) 0.4709(3) 0.0301(13) Uani 1 1 d .
H71A H 0.2687 0.5488 0.4674 0.045 Uiso 1 1 calc R
H71B H 0.3209 0.5206 0.5053 0.045 Uiso 1 1 calc R
H71C H 0.3050 0.5295 0.4230 0.045 Uiso 1 1 calc R
C37 C -0.0521(3) 0.59847(12) 0.5840(3) 0.0225(12) Uani 1 1 d .
C98 C 0.3195(3) 0.53300(12) 0.2158(3) 0.0229(12) Uani 1 1 d .
H98 H 0.2890 0.5163 0.1920 0.027 Uiso 1 1 calc R
C91 C 0.5063(3) 0.66959(13) 0.5147(3) 0.0313(14) Uani 1 1 d .
F51 F 0.51991(19) 0.53486(9) 0.0954(2) 0.0584(11) Uani 1 1 d .
C12 C -0.2543(3) 0.60328(13) 0.8280(3) 0.0249(12) Uani 1 1 d .
H12 H -0.2259 0.5871 0.8214 0.030 Uiso 1 1 calc R
F38 F 0.45879(19) 0.67299(10) 0.54527(19) 0.0507(11) Uani 1 1 d .
C77 C 0.2586(3) 0.68592(12) 0.3793(3) 0.0222(12) Uani 1 1 d .
H77 H 0.2597 0.7065 0.3952 0.027 Uiso 1 1 calc R
C38 C -0.0170(3) 0.56738(13) 0.5859(3) 0.0298(13) Uani 1 1 d .
H38A H 0.0314 0.5704 0.5866 0.045 Uiso 1 1 calc R
H38B H -0.0464 0.5556 0.5426 0.045 Uiso 1 1 calc R
H38C H -0.0133 0.5561 0.6295 0.045 Uiso 1 1 calc R
C74 C 0.2559(3) 0.62615(12) 0.3331(3) 0.0194(11) Uani 1 1 d .
H74 H 0.2556 0.6056 0.3173 0.023 Uiso 1 1 calc R
F7 F -0.2065(2) 0.52574(10) 0.7999(2) 0.0671(14) Uani 1 1 d .
C45 C 0.1720(3) 0.69160(13) 0.7649(3) 0.0225(12) Uani 1 1 d .
H45 H 0.1839 0.7123 0.7590 0.027 Uiso 1 1 calc R
F53 F 0.8327(2) 0.51302(10) 0.2881(2) 0.0623(12) Uani 1 1 d .
C110 C 0.7324(3) 0.58742(12) 0.3267(3) 0.0230(12) Uani 1 1 d .
H110 H 0.7799 0.5956 0.3478 0.028 Uiso 1 1 calc R
F15 F 0.1532(2) 0.69923(11) 0.9984(2) 0.0686(14) Uani 1 1 d .
C14 C -0.1652(3) 0.60972(12) 0.9556(3) 0.0221(12) Uani 1 1 d .
C7 C -0.4651(3) 0.66679(14) 0.7285(3) 0.0320(14) Uani 1 1 d .
H7A H -0.4762 0.6622 0.7712 0.038 Uiso 1 1 calc R
H7B H -0.5112 0.6664 0.6850 0.038 Uiso 1 1 calc R
C47 C 0.1870(3) 0.64673(12) 0.8397(3) 0.0243(12) Uani 1 1 d .
H47 H 0.2105 0.6365 0.8849 0.029 Uiso 1 1 calc R
F18 F 0.0365(2) 0.73649(9) 0.7578(2) 0.0600(12) Uani 1 1 d .
F17 F -0.0402(2) 0.71014(9) 0.6726(2) 0.0615(12) Uani 1 1 d .
F65 F 0.6881(3) 0.71396(10) -0.0365(2) 0.0779(15) Uani 1 1 d .
C94 C 0.4051(3) 0.67584(13) 0.3110(3) 0.0241(12) Uani 1 1 d .
C63 C 0.2767(3) 0.62804(13) 0.7187(3) 0.0247(12) Uani 1 1 d .
H63 H 0.3064 0.6251 0.7686 0.030 Uiso 1 1 calc R
C96 C 0.2134(3) 0.56770(14) 0.1492(3) 0.0282(13) Uani 1 1 d .
C95 C 0.3772(3) 0.70292(13) 0.2582(3) 0.0311(14) Uani 1 1 d .
C129 C 0.6818(3) 0.55089(15) -0.0319(3) 0.0346(15) Uani 1 1 d .
C93 C 0.4428(3) 0.68265(12) 0.3830(3) 0.0251(12) Uani 1 1 d .
H93 H 0.4524 0.7035 0.3973 0.030 Uiso 1 1 calc R
C113 C 0.5932(3) 0.56359(12) 0.2663(3) 0.0230(12) Uani 1 1 d .
H113 H 0.5454 0.5557 0.2463 0.028 Uiso 1 1 calc R
F2 F -0.2830(2) 0.69360(10) 0.6190(2) 0.0569(12) Uani 1 1 d .
C62 C 0.2778(3) 0.65617(13) 0.6855(3) 0.0231(12) Uani 1 1 d .
C39 C -0.1294(3) 0.59438(14) 0.5760(3) 0.0286(13) Uani 1 1 d .
H39A H -0.1307 0.5803 0.6136 0.043 Uiso 1 1 calc R
H39B H -0.1584 0.5859 0.5280 0.043 Uiso 1 1 calc R
H39C H -0.1493 0.6143 0.5814 0.043 Uiso 1 1 calc R
C132 C 0.7849(4) 0.67047(17) 0.1920(4) 0.0419(17) Uani 1 1 d .
C34 C -0.0012(3) 0.68913(12) 0.7909(3) 0.0287(14) Uani 1 1 d .
C65 C 0.2282(3) 0.57490(14) 0.7185(3) 0.0328(14) Uani 1 1 d .
C23 C -0.1966(3) 0.68093(13) 0.7621(3) 0.0294(13) Uani 1 1 d .
H23 H -0.2262 0.6988 0.7490 0.035 Uiso 1 1 calc R
F3 F -0.2127(2) 0.66625(12) 0.5877(2) 0.0732(16) Uani 1 1 d .
C60 C 0.0963(3) 0.59025(13) 0.3452(3) 0.0301(14) Uani 1 1 d .
F1 F -0.3007(2) 0.64566(12) 0.6037(2) 0.0811(15) Uani 1 1 d .
C82 C 0.1328(4) 0.76894(14) 0.0854(4) 0.0409(16) Uani 1 1 d .
H82 H 0.1639 0.7834 0.0769 0.049 Uiso 1 1 calc R
C72 C 0.4446(3) 0.54232(13) 0.5039(3) 0.0295(13) Uani 1 1 d .
H72A H 0.4355 0.5309 0.4589 0.044 Uiso 1 1 calc R
H72B H 0.4585 0.5279 0.5447 0.044 Uiso 1 1 calc R
H72C H 0.4836 0.5571 0.5123 0.044 Uiso 1 1 calc R
F6 F -0.1018(3) 0.72191(10) 0.8974(3) 0.0695(14) Uani 1 1 d .
C88 C 0.6385(3) 0.61365(12) 0.4426(3) 0.0250(12) Uani 1 1 d .
H88 H 0.6864 0.6183 0.4755 0.030 Uiso 1 1 calc R
C87 C 0.6041(3) 0.58819(12) 0.4553(3) 0.0205(11) Uani 1 1 d .
C89 C 0.6047(3) 0.63250(12) 0.3832(3) 0.0220(12) Uani 1 1 d .
C80 C 0.1165(3) 0.72287(12) 0.1433(3) 0.0258(13) Uani 1 1 d .
C85 C 0.0427(3) 0.72687(14) 0.1106(3) 0.0349(15) Uani 1 1 d .
H85 H 0.0115 0.7125 0.1191 0.042 Uiso 1 1 calc R
C11 C -0.2322(3) 0.61807(12) 0.8949(3) 0.0213(12) Uani 1 1 d .
C112 C 0.6477(3) 0.54772(12) 0.3213(3) 0.0232(12) Uani 1 1 d .
H112 H 0.6370 0.5286 0.3379 0.028 Uiso 1 1 calc R
F59 F 0.7601(2) 0.52258(11) -0.0690(3) 0.0738(15) Uani 1 1 d .
F60 F 0.7480(3) 0.50755(11) 0.0267(2) 0.0862(18) Uani 1 1 d .
C90 C 0.6462(3) 0.66125(13) 0.3764(3) 0.0280(13) Uani 1 1 d .
C119 C 0.9029(3) 0.50155(14) 0.6149(3) 0.0354(15) Uani 1 1 d .
H119 H 0.9095 0.5057 0.6635 0.042 Uiso 1 1 calc R
C76 C 0.2233(3) 0.67899(11) 0.3060(3) 0.0183(11) Uani 1 1 d .
C114 C 0.7609(3) 0.51532(13) 0.4268(3) 0.0332(14) Uani 1 1 d .
H11A H 0.7480 0.5012 0.3850 0.040 Uiso 1 1 calc R
H11B H 0.7208 0.5156 0.4433 0.040 Uiso 1 1 calc R
F16 F -0.0722(3) 0.73305(10) 0.7494(3) 0.0840(17) Uani 1 1 d .
C26 C -0.1737(4) 0.52183(15) 0.7547(4) 0.0433(17) Uani 1 1 d .
C19 C 0.0247(3) 0.59399(17) 1.0289(3) 0.0416(17) Uani 1 1 d .
H19A H 0.0377 0.5793 0.9991 0.062 Uiso 1 1 calc R
H19B H 0.0592 0.5923 1.0795 0.062 Uiso 1 1 calc R
H19C H 0.0260 0.6149 1.0113 0.062 Uiso 1 1 calc R
C4 C -0.4330(3) 0.69851(13) 0.7368(3) 0.0271(13) Uani 1 1 d .
C18 C -0.0504(3) 0.58695(15) 1.0238(3) 0.0313(14) Uani 1 1 d .
F55 F 0.4917(2) 0.61993(12) -0.1550(3) 0.0919(18) Uani 1 1 d .
C3 C -0.4444(3) 0.72003(16) 0.7820(3) 0.0427(17) Uani 1 1 d .
H3 H -0.4716 0.7145 0.8093 0.051 Uiso 1 1 calc R
C58 C 0.0955(3) 0.64585(13) 0.3707(3) 0.0247(12) Uani 1 1 d .
H58 H 0.0682 0.6482 0.3201 0.030 Uiso 1 1 calc R
F50 F 0.5889(2) 0.49885(10) 0.1520(3) 0.0802(15) Uani 1 1 d .
F11 F 0.0921(3) 0.50165(9) 0.8839(3) 0.0712(14) Uani 1 1 d .
C41 C -0.0332(3) 0.60857(15) 0.4661(3) 0.0369(16) Uani 1 1 d .
H41A H -0.0310 0.6252 0.4341 0.055 Uiso 1 1 calc R
H41B H -0.0752 0.5956 0.4400 0.055 Uiso 1 1 calc R
H41C H 0.0109 0.5962 0.4811 0.055 Uiso 1 1 calc R
F45 F 0.17454(18) 0.57829(10) 0.1848(2) 0.0564(12) Uani 1 1 d .
C109 C 0.6794(3) 0.60330(12) 0.2714(3) 0.0223(12) Uani 1 1 d .
H109 H 0.6903 0.6222 0.2542 0.027 Uiso 1 1 calc R
C118 C 0.9560(3) 0.48663(13) 0.6016(3) 0.0351(15) Uani 1 1 d .
H118 H 0.9994 0.4807 0.6406 0.042 Uiso 1 1 calc R
C25 C -0.2493(3) 0.66698(16) 0.6290(3) 0.0379(16) Uani 1 1 d .
C55 C 0.3020(3) 0.74263(14) 1.0117(3) 0.0371(15) Uani 1 1 d .
H55 H 0.2524 0.7414 1.0039 0.045 Uiso 1 1 calc R
C67 C 0.3838(3) 0.57889(12) 0.5644(3) 0.0214(12) Uani 1 1 d .
C56 C 0.0844(3) 0.70287(13) 0.3789(3) 0.0290(13) Uani 1 1 d .
C51 C 0.3958(3) 0.73514(13) 0.9695(3) 0.0341(14) Uani 1 1 d .
H51 H 0.4107 0.7290 0.9322 0.041 Uiso 1 1 calc R
C127 C 0.5789(3) 0.58535(16) -0.0800(3) 0.0334(15) Uani 1 1 d .
C73 C 0.2915(3) 0.63299(12) 0.4065(3) 0.0180(11) Uani 1 1 d .
F48 F 0.4757(3) 0.49032(10) 0.2626(4) 0.105(2) Uani 1 1 d U
C125 C 0.8428(3) 0.53867(15) 0.2571(3) 0.0355(15) Uani 1 1 d .
C50 C 0.3235(3) 0.73364(13) 0.9581(3) 0.0277(13) Uani 1 1 d .
C115 C 0.8293(3) 0.50496(12) 0.4872(3) 0.0270(13) Uani 1 1 d .
C33 C 0.0478(3) 0.69172(13) 0.8617(3) 0.0319(14) Uani 1 1 d .
H33 H 0.0692 0.7112 0.8786 0.038 Uiso 1 1 calc R
C35 C -0.0192(4) 0.71730(14) 0.7413(4) 0.0435(17) Uani 1 1 d .
C122 C 0.6443(3) 0.54327(14) 0.1261(3) 0.0300(14) Uani 1 1 d .
C103 C 0.3709(3) 0.63885(15) 0.1040(3) 0.0369(15) Uani 1 1 d .
H10A H 0.3385 0.6234 0.1104 0.055 Uiso 1 1 calc R
H10B H 0.3450 0.6505 0.0593 0.055 Uiso 1 1 calc R
H10C H 0.3874 0.6529 0.1455 0.055 Uiso 1 1 calc R
C40 C -0.0399(3) 0.62226(13) 0.5331(3) 0.0237(12) Uani 1 1 d .
C111 C 0.7172(3) 0.55936(13) 0.3523(3) 0.0233(12) Uani 1 1 d .
C61 C 0.3311(3) 0.68060(14) 0.7307(4) 0.0349(15) Uani 1 1 d .
C86 C 0.6446(3) 0.56920(14) 0.5232(3) 0.0299(14) Uani 1 1 d .
C53 C 0.4240(4) 0.75502(15) 1.0893(4) 0.0473(18) Uani 1 1 d .
H53 H 0.4581 0.7625 1.1344 0.057 Uiso 1 1 calc R
C108 C 0.6093(3) 0.59118(12) 0.2409(3) 0.0191(11) Uani 1 1 d .
C13 C -0.3170(3) 0.61206(13) 0.7714(3) 0.0253(12) Uani 1 1 d .
H13 H -0.3319 0.6018 0.7260 0.030 Uiso 1 1 calc R
C5 C -0.3929(3) 0.70704(14) 0.6976(3) 0.0330(14) Uani 1 1 d .
H5 H -0.3838 0.6924 0.6671 0.040 Uiso 1 1 calc R
C81 C 0.1612(3) 0.74432(13) 0.1303(3) 0.0318(14) Uani 1 1 d .
H81 H 0.2121 0.7418 0.1529 0.038 Uiso 1 1 calc R
C107 C 0.4868(3) 0.65095(15) 0.0150(3) 0.0360(15) Uani 1 1 d .
H10D H 0.4919 0.6316 -0.0075 0.054 Uiso 1 1 calc R
H10E H 0.5246 0.6653 0.0163 0.054 Uiso 1 1 calc R
H10F H 0.4393 0.6599 -0.0133 0.054 Uiso 1 1 calc R
C1 C -0.3763(4) 0.75789(15) 0.7486(4) 0.0510(19) Uani 1 1 d .
H1 H -0.3561 0.7779 0.7534 0.061 Uiso 1 1 calc R
C21 C -0.1517(3) 0.70109(14) 0.8888(3) 0.0345(14) Uani 1 1 d .
C69 C 0.4591(3) 0.59230(14) 0.6053(3) 0.0319(14) Uani 1 1 d .
H69A H 0.4758 0.6020 0.5708 0.048 Uiso 1 1 calc R
H69B H 0.4925 0.5758 0.6312 0.048 Uiso 1 1 calc R
H69C H 0.4574 0.6077 0.6402 0.048 Uiso 1 1 calc R
C117 C 0.9455(4) 0.48032(15) 0.5305(4) 0.0434(17) Uani 1 1 d .
H117 H 0.9817 0.4698 0.5204 0.052 Uiso 1 1 calc R
C2 C -0.4168(4) 0.74930(17) 0.7879(4) 0.051(2) Uani 1 1 d .
H2 H -0.4255 0.7638 0.8190 0.062 Uiso 1 1 calc R
C52 C 0.4466(4) 0.74561(15) 1.0355(4) 0.0435(17) Uani 1 1 d .
H52 H 0.4963 0.7463 1.0439 0.052 Uiso 1 1 calc R
C42 C -0.0920(3) 0.64952(15) 0.5133(3) 0.0360(15) Uani 1 1 d .
H42A H -0.0922 0.6588 0.5576 0.054 Uiso 1 1 calc R
H42B H -0.1407 0.6424 0.4826 0.054 Uiso 1 1 calc R
H42C H -0.0764 0.6649 0.4868 0.054 Uiso 1 1 calc R
C28 C -0.0389(4) 0.52961(13) 0.8181(3) 0.0353(15) Uani 1 1 d .
H28 H -0.0350 0.5080 0.8245 0.042 Uiso 1 1 calc R
C104 C 0.4123(4) 0.59766(16) 0.0422(3) 0.0429(17) Uani 1 1 d .
H10G H 0.4551 0.5881 0.0396 0.064 Uiso 1 1 calc R
H10H H 0.3821 0.6064 -0.0051 0.064 Uiso 1 1 calc R
H10I H 0.3847 0.5821 0.0557 0.064 Uiso 1 1 calc R
F46 F 0.4293(3) 0.48496(10) 0.3408(2) 0.105(2) Uani 1 1 d .
C30 C 0.0955(4) 0.53162(16) 0.8879(4) 0.0507(19) Uani 1 1 d .
F10 F 0.1263(3) 0.53964(15) 0.9537(3) 0.130(3) Uani 1 1 d U
C116 C 0.8820(4) 0.48940(15) 0.4740(4) 0.0409(16) Uani 1 1 d .
H116 H 0.8750 0.4848 0.4254 0.049 Uiso 1 1 calc R
C123 C 0.7102(3) 0.53298(14) 0.1770(3) 0.0301(13) Uani 1 1 d .
H123 H 0.7130 0.5132 0.1979 0.036 Uiso 1 1 calc R
F12 F 0.1405(3) 0.53892(13) 0.8568(4) 0.105(2) Uani 1 1 d .
C79 C 0.1483(3) 0.69478(12) 0.1873(3) 0.0266(13) Uani 1 1 d .
H79A H 0.1089 0.6808 0.1857 0.032 Uiso 1 1 calc R
H79B H 0.1782 0.6838 0.1662 0.032 Uiso 1 1 calc R
C134 C 0.7065(3) 0.68817(14) 0.0720(3) 0.0341(14) Uani 1 1 d .
C100 C 0.4165(4) 0.49364(14) 0.2740(4) 0.0436(17) Uani 1 1 d .
F66 F 0.6960(4) 0.74252(11) 0.0508(3) 0.0999(19) Uani 1 1 d U
C120 C 0.8402(3) 0.51056(13) 0.5591(3) 0.0314(14) Uani 1 1 d .
H120 H 0.8039 0.5207 0.5695 0.038 Uiso 1 1 calc R
C54 C 0.3514(4) 0.75335(16) 1.0765(3) 0.0474(18) Uani 1 1 d .
H54 H 0.3359 0.7597 1.1132 0.057 Uiso 1 1 calc R
C133 C 0.7550(4) 0.69371(15) 0.1432(4) 0.0441(17) Uani 1 1 d .
H133 H 0.7676 0.7143 0.1584 0.053 Uiso 1 1 calc R
F64 F 0.6040(3) 0.71595(14) -0.0013(4) 0.109(2) Uani 1 1 d U
C130 C 0.7134(4) 0.51972(18) -0.0382(4) 0.0485(18) Uani 1 1 d .
C84 C 0.0139(4) 0.75186(15) 0.0652(3) 0.0441(17) Uani 1 1 d .
H84 H -0.0369 0.7547 0.0427 0.053 Uiso 1 1 calc R
C126 C 0.5040(4) 0.59086(18) -0.1380(4) 0.0447(17) Uani 1 1 d .
F63 F 0.8473(4) 0.70739(13) 0.2821(3) 0.112(2) Uani 1 1 d .
C20 C -0.0625(4) 0.55212(15) 1.0244(4) 0.0455(18) Uani 1 1 d .
H20A H -0.1124 0.5481 1.0182 0.068 Uiso 1 1 calc R
H20B H -0.0292 0.5435 1.0708 0.068 Uiso 1 1 calc R
H20C H -0.0536 0.5425 0.9846 0.068 Uiso 1 1 calc R
C31 C 0.1241(3) 0.67134(16) 0.9859(3) 0.0404(16) Uani 1 1 d .
C68 C 0.3564(3) 0.56352(14) 0.6163(3) 0.0338(14) Uani 1 1 d .
H68A H 0.3594 0.5780 0.6547 0.051 Uiso 1 1 calc R
H68B H 0.3861 0.5454 0.6379 0.051 Uiso 1 1 calc R
H68C H 0.3061 0.5572 0.5897 0.051 Uiso 1 1 calc R
F62 F 0.9032(3) 0.66662(16) 0.2795(3) 0.120(2) Uani 1 1 d .
C121 C 0.5808(4) 0.52087(16) 0.1035(4) 0.0454(17) Uani 1 1 d .
C29 C 0.0230(3) 0.54746(13) 0.8488(3) 0.0295(13) Uani 1 1 d .
C83 C 0.0600(4) 0.77267(14) 0.0530(3) 0.0439(18) Uani 1 1 d .
H83 H 0.0405 0.7897 0.0216 0.053 Uiso 1 1 calc R
C106 C 0.5019(3) 0.67478(14) 0.1338(3) 0.0360(15) Uani 1 1 d .
H10J H 0.4600 0.6880 0.1086 0.054 Uiso 1 1 calc R
H10K H 0.5460 0.6853 0.1370 0.054 Uiso 1 1 calc R
H10L H 0.5051 0.6703 0.1828 0.054 Uiso 1 1 calc R
C49 C 0.2692(3) 0.72281(12) 0.8863(3) 0.0286(13) Uani 1 1 d .
H49A H 0.2235 0.7343 0.8734 0.034 Uiso 1 1 calc R
H49B H 0.2875 0.7265 0.8480 0.034 Uiso 1 1 calc R
C6 C -0.3663(4) 0.73633(15) 0.7023(4) 0.0426(16) Uani 1 1 d .
H6 H -0.3406 0.7420 0.6735 0.051 Uiso 1 1 calc R
C131 C 0.8392(5) 0.67805(19) 0.2677(4) 0.062(2) Uani 1 1 d .
C135 C 0.6746(4) 0.71548(17) 0.0215(4) 0.0510(19) Uani 1 1 d .
C128 C 0.6118(3) 0.55761(15) -0.0814(3) 0.0361(15) Uani 1 1 d .
H128 H 0.5862 0.5428 -0.1170 0.043 Uiso 1 1 calc R
O14 O 0.1489(2) 0.60881(8) 0.4648(2) 0.0258(9) Uani 1 1 d .
F4 F -0.1386(2) 0.68925(9) 0.9534(2) 0.0506(10) Uani 1 1 d .
O1 O -0.1954(2) 0.62307(10) 1.0537(2) 0.0296(9) Uani 1 1 d .
N1 N -0.1515(2) 0.61201(11) 1.0275(3) 0.0267(11) Uani 1 1 d .
C15 C -0.0747(3) 0.60516(16) 1.0752(3) 0.0332(15) Uani 1 1 d .
C16 C -0.0382(3) 0.63607(17) 1.0972(4) 0.0471(18) Uani 1 1 d .
H16A H 0.0115 0.6331 1.1326 0.071 Uiso 1 1 calc R
H16B H -0.0648 0.6486 1.1189 0.071 Uiso 1 1 calc R
H16C H -0.0376 0.6466 1.0543 0.071 Uiso 1 1 calc R
C17 C -0.0737(3) 0.58731(19) 1.1407(3) 0.051(2) Uani 1 1 d .
H17A H -0.1079 0.5702 1.1243 0.076 Uiso 1 1 calc R
H17B H -0.0876 0.6010 1.1718 0.076 Uiso 1 1 calc R
H17C H -0.0250 0.5793 1.1683 0.076 Uiso 1 1 calc R
F61 F 0.8210(4) 0.66519(15) 0.3178(3) 0.111(2) Uani 1 1 d .
F49 F 0.5733(3) 0.50747(13) 0.0430(3) 0.0948(19) Uani 1 1 d .
F56 F 0.4901(3) 0.57635(16) -0.1966(3) 0.125(3) Uani 1 1 d U
F57 F 0.4543(2) 0.58357(15) -0.1146(3) 0.0936(18) Uani 1 1 d .

loop_
_atom_site_aniso_label
_atom_site_aniso_U_11
_atom_site_aniso_U_22
_atom_site_aniso_U_33
_atom_site_aniso_U_23
_atom_site_aniso_U_13
_atom_site_aniso_U_12
Sm2 0.01467(14) 0.01674(14) 0.01712(16) -0.00044(11) 0.00658(11) -0.00143(10)
Sm1 0.01879(15) 0.01675(14) 0.02095(17) -0.00059(11) 0.00990(12) -0.00126(11)
Sm3 0.01813(15) 0.03403(17) 0.01990(17) -0.00044(12) 0.00977(13) 0.00002(12)
Cu1 0.0295(4) 0.0178(3) 0.0214(4) -0.0001(3) 0.0114(3) -0.0020(3)
O24 0.0194(19) 0.0196(19) 0.017(2) -0.0012(15) 0.0068(15) -0.0013(15)
O16 0.033(2) 0.0185(19) 0.027(2) -0.0004(16) 0.0131(19) -0.0023(17)
O15 0.0189(19) 0.025(2) 0.022(2) -0.0024(16) 0.0067(17) 0.0021(16)
O8 0.023(2) 0.025(2) 0.025(2) -0.0018(17) 0.0100(17) -0.0002(16)
C78 0.025(3) 0.017(3) 0.020(3) -0.003(2) 0.012(2) -0.004(2)
O23 0.023(2) 0.0189(19) 0.024(2) -0.0035(16) 0.0085(16) -0.0042(16)
O13 0.029(2) 0.0205(19) 0.027(2) 0.0012(16) 0.0173(18) -0.0026(16)
O5 0.024(2) 0.029(2) 0.024(2) -0.0012(17) 0.0097(17) 0.0051(17)
N3 0.021(2) 0.018(2) 0.025(3) -0.0044(19) 0.014(2) -0.0049(18)
O12 0.024(2) 0.025(2) 0.027(2) 0.0022(17) 0.0158(17) -0.0042(16)
N2 0.017(2) 0.029(3) 0.020(3) 0.008(2) 0.008(2) 0.0034(19)
O25 0.0170(19) 0.024(2) 0.020(2) -0.0044(16) 0.0052(16) 0.0030(16)
O18 0.030(2) 0.0198(19) 0.020(2) 0.0038(16) 0.0074(17) 0.0014(16)
F54 0.041(2) 0.067(3) 0.044(2) 0.011(2) 0.0226(19) 0.028(2)
O34 0.033(2) 0.038(2) 0.025(2) -0.0023(19) 0.0189(19) -0.0025(19)
O2 0.026(2) 0.027(2) 0.025(2) 0.0052(17) 0.0154(18) 0.0050(17)
N6 0.015(2) 0.020(2) 0.017(2) 0.0014(18) 0.0096(18) -0.0016(18)
O6 0.033(2) 0.023(2) 0.028(2) -0.0005(17) 0.0153(18) -0.0072(17)
F34 0.041(2) 0.034(2) 0.043(2) 0.0123(17) 0.0133(18) -0.0104(16)
O20 0.0166(19) 0.0251(19) 0.020(2) 0.0023(16) 0.0066(16) 0.0001(16)
F26 0.0295(18) 0.0257(18) 0.045(2) -0.0086(16) 0.0114(16) -0.0037(15)
F22 0.054(2) 0.034(2) 0.026(2) -0.0071(16) 0.0122(17) -0.0110(17)
O27 0.024(2) 0.024(2) 0.031(2) 0.0065(17) 0.0100(18) -0.0002(17)
O9 0.030(2) 0.0192(19) 0.028(2) 0.0041(16) 0.0170(18) -0.0004(16)
O28 0.023(2) 0.034(2) 0.028(2) 0.0042(18) 0.0167(18) 0.0029(17)
O22 0.025(2) 0.0192(19) 0.020(2) 0.0016(16) 0.0102(16) -0.0029(16)
O19 0.0220(19) 0.0168(18) 0.021(2) -0.0003(15) 0.0137(16) -0.0002(15)
O21 0.0194(19) 0.0225(19) 0.020(2) 0.0003(16) 0.0077(16) 0.0006(15)
N5 0.019(2) 0.025(2) 0.015(2) 0.0037(19) 0.0104(19) 0.0016(19)
F37 0.041(2) 0.038(2) 0.030(2) -0.0056(16) -0.0013(16) 0.0019(17)
F24 0.047(2) 0.0273(19) 0.043(2) -0.0105(16) 0.0081(18) 0.0047(17)
O10 0.030(2) 0.0228(19) 0.026(2) -0.0010(16) 0.0204(18) -0.0051(16)
O33 0.026(2) 0.045(3) 0.026(2) -0.0032(19) 0.0100(18) -0.0079(19)
F23 0.034(2) 0.033(2) 0.048(2) -0.0069(17) 0.0103(17) -0.0160(16)
F20 0.072(3) 0.035(2) 0.031(2) 0.0141(16) 0.027(2) 0.0164(19)
O7 0.028(2) 0.022(2) 0.031(2) -0.0010(17) 0.0109(18) 0.0031(17)
F28 0.081(3) 0.0267(19) 0.069(3) 0.0144(19) 0.056(2) 0.0160(19)
O30 0.024(2) 0.030(2) 0.025(2) -0.0013(17) 0.0075(17) -0.0043(17)
F44 0.0281(18) 0.038(2) 0.039(2) -0.0127(17) -0.0056(16) -0.0094(16)
O4 0.027(2) 0.025(2) 0.023(2) -0.0016(17) 0.0134(17) 0.0010(17)
O29 0.024(2) 0.034(2) 0.031(2) -0.0038(19) 0.0140(18) -0.0034(18)
C27 0.043(4) 0.032(3) 0.026(3) -0.005(3) 0.020(3) -0.011(3)
C57 0.019(3) 0.026(3) 0.022(3) 0.006(2) 0.012(2) 0.001(2)
F33 0.047(2) 0.059(3) 0.025(2) 0.0109(17) 0.0154(17) 0.0128(19)
F47 0.061(3) 0.0175(18) 0.056(3) -0.0087(17) 0.004(2) -0.0003(17)
C36 0.017(3) 0.020(3) 0.024(3) -0.002(2) 0.011(2) 0.003(2)
F43 0.039(2) 0.058(3) 0.049(3) 0.031(2) -0.0122(19) -0.009(2)
F21 0.038(2) 0.0208(17) 0.060(3) 0.0105(17) 0.0082(19) 0.0000(16)
C97 0.022(3) 0.027(3) 0.014(3) -0.002(2) 0.009(2) -0.002(2)
F30 0.044(2) 0.036(2) 0.054(2) 0.0111(18) 0.0278(19) -0.0009(17)
F35 0.0230(18) 0.044(2) 0.054(2) 0.0091(18) 0.0091(17) -0.0145(16)
F31 0.054(2) 0.0251(19) 0.055(3) 0.0104(18) 0.003(2) 0.0079(18)
N7 0.021(2) 0.030(2) 0.018(3) 0.000(2) 0.011(2) 0.000(2)
F25 0.026(2) 0.066(3) 0.081(3) -0.026(2) 0.027(2) -0.0134(19)
O11 0.034(2) 0.0188(19) 0.024(2) -0.0043(16) 0.0050(18) -0.0056(17)
F40 0.095(3) 0.026(2) 0.055(3) 0.0106(18) 0.031(2) 0.030(2)
F36 0.062(3) 0.0246(19) 0.078(3) -0.0147(19) 0.043(2) -0.0113(18)
O26 0.023(2) 0.035(2) 0.018(2) -0.0024(17) 0.0118(17) -0.0053(17)
F52 0.040(2) 0.064(3) 0.038(2) -0.014(2) -0.0019(18) 0.010(2)
O31 0.025(2) 0.037(2) 0.026(2) 0.0029(19) 0.0100(18) 0.0054(18)
C124 0.027(3) 0.034(3) 0.020(3) -0.002(3) 0.011(2) 0.003(3)
F39 0.061(3) 0.034(2) 0.036(2) -0.0136(17) 0.0075(19) -0.0193(19)
C102 0.020(3) 0.039(3) 0.018(3) 0.000(3) 0.007(2) 0.000(3)
O3 0.021(2) 0.035(2) 0.025(2) -0.0007(18) 0.0018(17) 0.0063(17)
F5 0.061(3) 0.072(3) 0.054(3) -0.024(2) 0.018(2) 0.033(2)
F32 0.0202(19) 0.070(3) 0.062(3) 0.034(2) 0.0035(18) -0.0012(18)
F58 0.074(3) 0.046(2) 0.063(3) -0.012(2) 0.022(2) 0.014(2)
N8 0.022(2) 0.027(2) 0.021(3) -0.001(2) 0.011(2) 0.002(2)
F8 0.086(3) 0.027(2) 0.085(3) -0.016(2) 0.049(3) -0.023(2)
C24 0.014(3) 0.037(3) 0.031(3) 0.005(3) 0.006(2) 0.002(2)
C43 0.020(3) 0.022(3) 0.024(3) 0.001(2) 0.016(2) 0.002(2)
F19 0.0335(19) 0.041(2) 0.040(2) 0.0059(17) 0.0161(17) 0.0135(16)
O32 0.030(2) 0.050(3) 0.029(2) -0.005(2) 0.013(2) 0.006(2)
F29 0.073(3) 0.047(2) 0.033(2) 0.0123(18) 0.008(2) -0.011(2)
F41 0.045(2) 0.040(2) 0.041(2) 0.0161(18) 0.0037(19) 0.0113(18)
C22 0.022(3) 0.027(3) 0.033(3) -0.006(3) 0.016(3) -0.001(2)
F13 0.063(3) 0.091(3) 0.036(2) -0.027(2) 0.031(2) -0.029(2)
C64 0.031(3) 0.028(3) 0.024(3) 0.001(2) 0.016(3) 0.002(3)
C59 0.019(3) 0.027(3) 0.025(3) 0.000(2) 0.012(2) -0.003(2)
O17 0.030(2) 0.027(2) 0.025(2) -0.0006(17) 0.0148(18) 0.0082(17)
F42 0.051(2) 0.053(2) 0.070(3) 0.029(2) 0.036(2) 0.001(2)
C44 0.024(3) 0.018(3) 0.022(3) 0.004(2) 0.010(2) 0.001(2)
C9 0.019(3) 0.039(3) 0.018(3) -0.002(3) 0.006(2) 0.007(2)
F14 0.036(2) 0.083(3) 0.037(2) -0.010(2) -0.0009(18) 0.006(2)
C48 0.021(3) 0.021(3) 0.021(3) -0.004(2) 0.013(2) -0.006(2)
C8 0.017(3) 0.033(3) 0.020(3) 0.007(2) 0.006(2) 0.001(2)
C75 0.028(3) 0.022(3) 0.010(3) -0.002(2) 0.007(2) 0.000(2)
F9 0.055(3) 0.060(3) 0.059(3) -0.012(2) 0.017(2) -0.031(2)
C101 0.019(3) 0.023(3) 0.025(3) 0.001(2) 0.011(2) 0.001(2)
N4 0.021(2) 0.025(2) 0.020(3) -0.0002(19) 0.014(2) 0.0004(19)
C99 0.026(3) 0.021(3) 0.018(3) -0.003(2) 0.007(2) -0.001(2)
C10 0.026(3) 0.032(3) 0.014(3) 0.003(2) 0.008(2) 0.005(2)
C32 0.027(3) 0.026(3) 0.031(3) -0.011(3) 0.019(3) -0.004(2)
C66 0.016(3) 0.014(2) 0.031(3) 0.000(2) 0.011(2) 0.002(2)
C105 0.022(3) 0.031(3) 0.027(3) 0.002(3) 0.014(3) 0.005(2)
F27 0.061(3) 0.046(2) 0.032(2) -0.0018(18) -0.0084(19) -0.014(2)
C70 0.019(3) 0.016(2) 0.017(3) 0.004(2) 0.008(2) -0.001(2)
C46 0.023(3) 0.022(3) 0.025(3) -0.005(2) 0.012(2) 0.001(2)
C92 0.014(3) 0.030(3) 0.026(3) -0.003(2) 0.011(2) -0.003(2)
C71 0.031(3) 0.025(3) 0.036(4) 0.009(3) 0.014(3) -0.003(3)
C37 0.022(3) 0.025(3) 0.023(3) -0.008(2) 0.011(2) -0.002(2)
C98 0.024(3) 0.020(3) 0.020(3) -0.004(2) 0.004(2) -0.009(2)
C91 0.034(3) 0.027(3) 0.029(3) -0.007(3) 0.008(3) -0.009(3)
F51 0.026(2) 0.050(2) 0.092(3) 0.002(2) 0.016(2) -0.0108(18)
C12 0.025(3) 0.024(3) 0.026(3) 0.004(2) 0.012(3) 0.003(2)
F38 0.038(2) 0.084(3) 0.033(2) -0.022(2) 0.0174(18) -0.006(2)
C77 0.024(3) 0.018(3) 0.027(3) -0.004(2) 0.012(2) -0.004(2)
C38 0.027(3) 0.028(3) 0.037(4) -0.008(3) 0.015(3) -0.004(3)
C74 0.026(3) 0.015(2) 0.024(3) 0.002(2) 0.017(2) 0.003(2)
F7 0.095(3) 0.055(3) 0.089(3) -0.032(2) 0.077(3) -0.043(2)
C45 0.023(3) 0.025(3) 0.020(3) -0.006(2) 0.010(2) -0.007(2)
F53 0.051(3) 0.063(3) 0.057(3) 0.034(2) 0.006(2) -0.002(2)
C110 0.023(3) 0.026(3) 0.021(3) -0.008(2) 0.010(2) -0.001(2)
F15 0.067(3) 0.074(3) 0.056(3) -0.031(2) 0.017(2) -0.046(3)
C14 0.023(3) 0.027(3) 0.021(3) 0.005(2) 0.013(2) 0.000(2)
C7 0.021(3) 0.046(4) 0.024(3) 0.007(3) 0.003(2) 0.013(3)
C47 0.029(3) 0.020(3) 0.025(3) 0.002(2) 0.011(3) 0.004(2)
F18 0.076(3) 0.028(2) 0.082(3) 0.004(2) 0.039(3) -0.018(2)
F17 0.085(3) 0.040(2) 0.052(3) 0.018(2) 0.020(2) -0.010(2)
F65 0.142(5) 0.055(3) 0.048(3) 0.018(2) 0.051(3) 0.025(3)
C94 0.014(3) 0.028(3) 0.033(3) 0.002(3) 0.013(2) -0.001(2)
C63 0.021(3) 0.034(3) 0.020(3) 0.003(2) 0.009(2) 0.004(2)
C96 0.023(3) 0.036(3) 0.022(3) -0.001(3) 0.006(3) -0.001(3)
C95 0.039(4) 0.024(3) 0.035(4) 0.002(3) 0.020(3) 0.002(3)
C129 0.033(3) 0.045(4) 0.030(4) -0.002(3) 0.016(3) 0.012(3)
C93 0.034(3) 0.015(3) 0.027(3) -0.004(2) 0.013(3) 0.002(2)
C113 0.022(3) 0.024(3) 0.025(3) -0.004(2) 0.011(2) -0.002(2)
F2 0.064(3) 0.070(3) 0.034(2) 0.014(2) 0.017(2) 0.045(2)
C62 0.014(3) 0.028(3) 0.032(4) -0.009(3) 0.014(3) -0.002(2)
C39 0.017(3) 0.037(3) 0.035(4) -0.010(3) 0.014(3) -0.008(2)
C132 0.047(4) 0.049(4) 0.034(4) -0.011(3) 0.020(3) -0.016(3)
C34 0.031(3) 0.016(3) 0.049(4) 0.002(3) 0.027(3) -0.001(2)
C65 0.037(4) 0.033(3) 0.029(4) 0.005(3) 0.014(3) 0.005(3)
C23 0.028(3) 0.026(3) 0.033(4) -0.006(3) 0.010(3) 0.007(2)
F3 0.071(3) 0.124(4) 0.033(2) 0.027(3) 0.031(2) 0.059(3)
C60 0.032(3) 0.023(3) 0.028(4) 0.002(3) 0.005(3) -0.008(3)
F1 0.058(3) 0.088(4) 0.055(3) -0.011(3) -0.023(2) -0.006(3)
C82 0.061(5) 0.024(3) 0.039(4) 0.000(3) 0.021(4) 0.002(3)
C72 0.032(3) 0.033(3) 0.027(3) 0.006(3) 0.015(3) 0.012(3)
F6 0.085(3) 0.053(3) 0.091(4) -0.040(3) 0.056(3) -0.032(3)
C88 0.016(3) 0.029(3) 0.026(3) -0.003(2) 0.004(2) -0.005(2)
C87 0.017(3) 0.027(3) 0.020(3) 0.001(2) 0.010(2) 0.003(2)
C89 0.020(3) 0.025(3) 0.023(3) -0.008(2) 0.012(2) -0.005(2)
C80 0.044(4) 0.014(3) 0.015(3) -0.003(2) 0.008(3) -0.001(2)
C85 0.036(4) 0.031(3) 0.032(4) 0.008(3) 0.008(3) 0.009(3)
C11 0.016(3) 0.026(3) 0.024(3) 0.006(2) 0.010(2) 0.002(2)
C112 0.028(3) 0.019(3) 0.027(3) 0.002(2) 0.016(3) -0.004(2)
F59 0.054(3) 0.086(4) 0.091(4) -0.041(3) 0.039(3) 0.011(2)
F60 0.116(4) 0.073(3) 0.043(3) -0.007(2) 0.004(3) 0.062(3)
C90 0.029(3) 0.022(3) 0.033(4) -0.002(3) 0.012(3) -0.003(2)
C119 0.038(4) 0.038(4) 0.029(4) -0.003(3) 0.013(3) -0.009(3)
C76 0.020(3) 0.014(2) 0.022(3) 0.003(2) 0.010(2) 0.004(2)
C114 0.038(4) 0.022(3) 0.038(4) 0.008(3) 0.013(3) -0.005(3)
F16 0.094(4) 0.054(3) 0.139(5) 0.047(3) 0.084(4) 0.046(3)
C26 0.063(5) 0.040(4) 0.044(4) -0.013(3) 0.040(4) -0.019(3)
C19 0.015(3) 0.079(5) 0.029(4) 0.011(3) 0.007(3) 0.012(3)
C4 0.020(3) 0.036(3) 0.017(3) 0.001(2) -0.001(2) 0.014(2)
C18 0.024(3) 0.044(4) 0.024(3) 0.017(3) 0.007(3) 0.013(3)
F55 0.051(3) 0.082(4) 0.094(4) 0.037(3) -0.022(3) 0.009(3)
C3 0.041(4) 0.054(4) 0.030(4) 0.005(3) 0.011(3) 0.032(3)
C58 0.025(3) 0.029(3) 0.020(3) 0.001(2) 0.009(2) 0.000(2)
F50 0.052(3) 0.051(3) 0.118(4) 0.019(3) 0.013(3) -0.023(2)
F11 0.079(3) 0.029(2) 0.106(4) 0.015(2) 0.037(3) 0.026(2)
C41 0.038(4) 0.054(4) 0.026(4) -0.013(3) 0.020(3) -0.014(3)
F45 0.0199(18) 0.090(3) 0.049(2) -0.026(2) 0.0030(17) 0.010(2)
C109 0.024(3) 0.025(3) 0.022(3) 0.001(2) 0.013(2) -0.002(2)
C118 0.034(3) 0.024(3) 0.042(4) 0.015(3) 0.009(3) 0.003(3)
C25 0.028(3) 0.052(4) 0.029(4) 0.001(3) 0.007(3) 0.019(3)
C55 0.035(4) 0.037(4) 0.036(4) 0.000(3) 0.010(3) -0.003(3)
C67 0.023(3) 0.021(3) 0.020(3) 0.006(2) 0.008(2) 0.006(2)
C56 0.031(3) 0.024(3) 0.034(4) 0.005(3) 0.016(3) 0.004(3)
C51 0.038(4) 0.027(3) 0.033(4) 0.004(3) 0.009(3) 0.002(3)
C127 0.022(3) 0.059(4) 0.017(3) -0.003(3) 0.006(2) -0.002(3)
C73 0.016(3) 0.020(3) 0.017(3) 0.007(2) 0.005(2) 0.005(2)
F48 0.054(3) 0.040(3) 0.214(6) -0.038(3) 0.047(3) 0.010(2)
C125 0.035(3) 0.040(4) 0.034(4) 0.002(3) 0.015(3) 0.001(3)
C50 0.029(3) 0.019(3) 0.025(3) -0.004(2) 0.001(3) -0.007(2)
C115 0.031(3) 0.016(3) 0.037(4) -0.002(2) 0.017(3) -0.005(2)
C33 0.026(3) 0.024(3) 0.050(4) -0.010(3) 0.020(3) -0.010(2)
C35 0.051(4) 0.023(3) 0.066(5) 0.006(3) 0.033(4) 0.004(3)
C122 0.025(3) 0.037(4) 0.030(3) -0.015(3) 0.013(3) -0.011(3)
C103 0.023(3) 0.053(4) 0.035(4) 0.006(3) 0.012(3) 0.010(3)
C40 0.020(3) 0.031(3) 0.022(3) -0.005(2) 0.010(2) -0.007(2)
C111 0.020(3) 0.028(3) 0.024(3) 0.001(2) 0.010(2) 0.003(2)
C61 0.030(3) 0.035(3) 0.043(4) -0.007(3) 0.018(3) -0.002(3)
C86 0.017(3) 0.035(3) 0.034(4) 0.006(3) 0.006(3) 0.003(2)
C53 0.063(5) 0.029(3) 0.031(4) -0.001(3) -0.002(3) -0.017(3)
C108 0.022(3) 0.023(3) 0.018(3) 0.000(2) 0.014(2) 0.004(2)
C13 0.022(3) 0.027(3) 0.023(3) -0.001(2) 0.006(2) 0.003(2)
C5 0.031(3) 0.032(3) 0.027(3) -0.007(3) 0.002(3) 0.009(3)
C81 0.038(3) 0.023(3) 0.034(4) -0.001(3) 0.014(3) 0.002(3)
C107 0.035(3) 0.047(4) 0.033(4) 0.014(3) 0.021(3) 0.012(3)
C1 0.059(5) 0.028(4) 0.049(5) 0.000(3) 0.003(4) 0.014(3)
C21 0.036(4) 0.035(3) 0.035(4) -0.003(3) 0.017(3) 0.002(3)
C69 0.029(3) 0.032(3) 0.027(3) 0.000(3) 0.003(3) 0.003(3)
C117 0.046(4) 0.043(4) 0.043(4) 0.005(3) 0.021(3) 0.021(3)
C2 0.056(5) 0.043(4) 0.039(4) -0.013(3) 0.002(4) 0.023(4)
C52 0.036(4) 0.032(4) 0.049(4) 0.015(3) 0.003(3) -0.002(3)
C42 0.027(3) 0.045(4) 0.034(4) -0.001(3) 0.010(3) -0.003(3)
C28 0.059(4) 0.014(3) 0.035(4) 0.000(3) 0.020(3) -0.003(3)
C104 0.041(4) 0.056(4) 0.025(4) -0.001(3) 0.006(3) -0.002(3)
F46 0.184(6) 0.029(2) 0.040(3) 0.008(2) -0.022(3) 0.022(3)
C30 0.065(5) 0.039(4) 0.045(5) -0.002(3) 0.019(4) 0.021(4)
F10 0.129(5) 0.133(5) 0.069(3) -0.037(3) -0.022(3) 0.094(4)
C116 0.050(4) 0.040(4) 0.033(4) 0.001(3) 0.016(3) 0.008(3)
C123 0.033(3) 0.029(3) 0.032(4) -0.007(3) 0.016(3) -0.002(3)
F12 0.057(3) 0.090(4) 0.178(6) 0.063(4) 0.057(4) 0.038(3)
C79 0.033(3) 0.020(3) 0.022(3) 0.002(2) 0.007(3) -0.003(2)
C134 0.040(4) 0.034(3) 0.034(4) -0.003(3) 0.021(3) 0.002(3)
C100 0.047(4) 0.020(3) 0.047(4) -0.009(3) 0.001(3) 0.002(3)
F66 0.179(5) 0.035(3) 0.064(3) -0.004(2) 0.026(3) 0.005(3)
C120 0.033(3) 0.021(3) 0.047(4) 0.000(3) 0.024(3) -0.002(3)
C54 0.067(5) 0.044(4) 0.025(4) -0.005(3) 0.013(3) -0.015(4)
C133 0.067(5) 0.030(3) 0.041(4) -0.009(3) 0.027(4) -0.010(3)
F64 0.075(4) 0.096(4) 0.156(5) 0.060(4) 0.045(4) 0.035(3)
C130 0.042(4) 0.054(5) 0.042(4) -0.013(4) 0.009(3) 0.014(4)
C84 0.045(4) 0.040(4) 0.035(4) 0.001(3) 0.004(3) 0.021(3)
C126 0.039(4) 0.057(5) 0.028(4) -0.008(3) 0.001(3) 0.006(3)
F63 0.153(6) 0.072(4) 0.064(4) -0.025(3) -0.006(4) -0.043(4)
C20 0.043(4) 0.044(4) 0.046(4) 0.026(3) 0.014(3) 0.020(3)
C31 0.034(4) 0.050(4) 0.035(4) -0.017(3) 0.011(3) -0.019(3)
C68 0.044(4) 0.034(3) 0.029(4) 0.012(3) 0.020(3) 0.007(3)
F62 0.061(4) 0.137(6) 0.105(5) -0.040(4) -0.026(3) -0.020(4)
C121 0.037(4) 0.038(4) 0.055(5) -0.007(4) 0.012(3) -0.009(3)
C29 0.044(4) 0.024(3) 0.020(3) 0.001(2) 0.012(3) 0.007(3)
C83 0.084(6) 0.024(3) 0.017(3) 0.007(3) 0.013(3) 0.014(3)
C106 0.044(4) 0.030(3) 0.038(4) 0.009(3) 0.021(3) 0.012(3)
C49 0.036(3) 0.021(3) 0.027(3) -0.004(2) 0.010(3) -0.005(3)
C6 0.041(4) 0.036(4) 0.044(4) 0.006(3) 0.010(3) 0.007(3)
C131 0.080(6) 0.051(5) 0.039(5) -0.013(4) 0.008(4) -0.018(5)
C135 0.072(6) 0.038(4) 0.051(5) 0.004(4) 0.033(4) 0.010(4)
C128 0.036(3) 0.042(4) 0.022(3) -0.014(3) 0.004(3) 0.006(3)
O14 0.031(2) 0.0203(19) 0.023(2) -0.0005(16) 0.0080(18) -0.0020(17)
F4 0.070(3) 0.053(2) 0.032(2) -0.0075(19) 0.024(2) 0.010(2)
O1 0.024(2) 0.051(3) 0.019(2) 0.0050(19) 0.0141(17) 0.0053(19)
N1 0.017(2) 0.044(3) 0.023(3) 0.003(2) 0.013(2) 0.000(2)
C15 0.018(3) 0.057(4) 0.026(3) 0.008(3) 0.009(3) 0.004(3)
C16 0.022(3) 0.071(5) 0.043(4) -0.008(4) 0.008(3) -0.005(3)
C17 0.027(3) 0.097(6) 0.023(4) 0.017(4) 0.005(3) 0.011(4)
F61 0.157(6) 0.126(5) 0.031(3) -0.013(3) 0.018(3) -0.062(4)
F49 0.073(3) 0.116(5) 0.096(4) -0.077(4) 0.034(3) -0.052(3)
F56 0.088(4) 0.187(6) 0.052(3) -0.054(3) -0.024(3) 0.072(4)
F57 0.032(2) 0.147(5) 0.085(4) 0.027(4) 0.005(3) -0.011(3)

loop_
_atom_type_symbol
_atom_type_description
_atom_type_scat_dispersion_real
_atom_type_scat_dispersion_imag
_atom_type_scat_source
C C 0.0033 0.0016 'International Tables Vol C Tables 4.2.6.8 and 6.1.1.4'
H H 0.0000 0.0000 'International Tables Vol C Tables 4.2.6.8 and 6.1.1.4'
Cu Cu 0.3201 1.2651 'International Tables Vol C Tables 4.2.6.8 and 6.1.1.4'
F F 0.0171 0.0103 'International Tables Vol C Tables 4.2.6.8 and 6.1.1.4'
N N 0.0061 0.0033 'International Tables Vol C Tables 4.2.6.8 and 6.1.1.4'
O O 0.0106 0.0060 'International Tables Vol C Tables 4.2.6.8 and 6.1.1.4'
Sm Sm -0.1638 3.4418 'International Tables Vol C Tables 4.2.6.8 and 6.1.1.4'

loop_
_geom_angle_atom_site_label_1
_geom_angle_atom_site_label_2
_geom_angle_atom_site_label_3
_geom_angle
_geom_angle_site_symmetry_1
_geom_angle_site_symmetry_3
O19 Sm2 O20 87.90(11) . .
O19 Sm2 O24 71.83(12) . .
O20 Sm2 O24 143.81(12) . .
O19 Sm2 O23 106.60(11) . .
O20 Sm2 O23 136.60(12) . .
O24 Sm2 O23 78.97(12) . .
O19 Sm2 O25 76.33(11) . .
O20 Sm2 O25 73.45(12) . .
O24 Sm2 O25 72.78(11) . .
O23 Sm2 O25 149.12(12) . .
O19 Sm2 O22 73.99(11) . .
O20 Sm2 O22 73.30(12) . .
O24 Sm2 O22 125.76(11) . .
O23 Sm2 O22 72.06(12) . .
O25 Sm2 O22 135.68(11) . .
O19 Sm2 O21 146.93(12) . .
O20 Sm2 O21 71.97(12) . .
O24 Sm2 O21 138.21(12) . .
O23 Sm2 O21 74.53(12) . .
O25 Sm2 O21 120.08(11) . .
O22 Sm2 O21 75.18(11) . .
O19 Sm2 O26 138.06(12) . .
O20 Sm2 O26 109.55(12) . .
O24 Sm2 O26 72.20(11) . .
O23 Sm2 O26 86.83(12) . .
O25 Sm2 O26 73.02(12) . .
O22 Sm2 O26 146.78(12) . .
O21 Sm2 O26 74.59(12) . .
O5 Sm1 O8 135.68(13) . .
O5 Sm1 O10 91.47(13) . .
O8 Sm1 O10 103.21(12) . .
O5 Sm1 O9 72.24(13) . .
O8 Sm1 O9 71.77(13) . .
O10 Sm1 O9 74.92(12) . .
O5 Sm1 O7 148.05(13) . .
O8 Sm1 O7 75.58(13) . .
O10 Sm1 O7 70.96(13) . .
O9 Sm1 O7 124.93(12) . .
O5 Sm1 O6 78.16(13) . .
O8 Sm1 O6 145.25(13) . .
O10 Sm1 O6 79.17(12) . .
O9 Sm1 O6 139.68(13) . .
O7 Sm1 O6 72.55(13) . .
O5 Sm1 O4 72.46(12) . .
O8 Sm1 O4 74.20(12) . .
O10 Sm1 O4 149.48(12) . .
O9 Sm1 O4 75.49(12) . .
O7 Sm1 O4 134.38(12) . .
O6 Sm1 O4 120.66(12) . .
O5 Sm1 O2 102.88(12) . .
O8 Sm1 O2 92.84(12) . .
O10 Sm1 O2 139.12(12) . .
O9 Sm1 O2 145.87(12) . .
O7 Sm1 O2 77.28(12) . .
O6 Sm1 O2 67.03(12) . .
O4 Sm1 O2 70.99(12) . .
O30 Sm3 O32 76.63(14) . .
O30 Sm3 O31 139.31(13) . .
O32 Sm3 O31 72.10(13) . .
O30 Sm3 O33 72.67(14) . .
O32 Sm3 O33 136.48(14) . .
O31 Sm3 O33 147.16(14) . .
O30 Sm3 O1 89.24(13) . 1_654
O32 Sm3 O1 72.46(14) . 1_654
O31 Sm3 O1 105.10(13) . 1_654
O33 Sm3 O1 76.99(13) . 1_654
O30 Sm3 O29 71.74(13) . .
O32 Sm3 O29 74.93(14) . .
O31 Sm3 O29 75.44(13) . .
O33 Sm3 O29 121.64(13) . .
O1 Sm3 O29 145.25(14) 1_654 .
O30 Sm3 O34 143.27(13) . .
O32 Sm3 O34 126.27(13) . .
O31 Sm3 O34 77.33(14) . .
O33 Sm3 O34 71.69(14) . .
O1 Sm3 O34 74.41(13) 1_654 .
O29 Sm3 O34 136.86(13) . .
O30 Sm3 O28 105.11(12) . .
O32 Sm3 O28 145.73(14) . .
O31 Sm3 O28 87.52(13) . .
O33 Sm3 O28 73.24(13) . .
O1 Sm3 O28 140.94(14) 1_654 .
O29 Sm3 O28 73.39(13) . .
O34 Sm3 O28 72.62(12) . .
O15 Cu1 O14 164.01(15) . .
O15 Cu1 O16 93.38(16) . .
O14 Cu1 O16 89.27(16) . .
O15 Cu1 O13 87.95(16) . .
O14 Cu1 O13 93.12(16) . .
O16 Cu1 O13 166.60(15) . .
O15 Cu1 O12 94.07(13) . .
O14 Cu1 O12 101.82(14) . .
O16 Cu1 O12 86.77(14) . .
O13 Cu1 O12 79.83(13) . .
C97 O24 Sm2 134.1(3) . .
C64 O16 Cu1 123.9(4) . .
C62 O15 Cu1 124.1(3) . .
C32 O8 Sm1 134.1(4) . .
C77 C78 C73 120.6(5) . .
C94 O23 Sm2 132.5(3) . .
C57 O13 Cu1 123.8(3) . .
C24 O5 Sm1 132.0(4) . .
O10 N3 C36 126.6(4) . .
O10 N3 C37 120.2(4) . .
C36 N3 C37 112.3(4) . .
N4 O12 Cu1 131.9(3) . .
O2 N2 C14 125.3(4) . .
O2 N2 C18 121.0(4) . .
C14 N2 C18 113.0(4) . .
C99 O25 Sm2 133.9(3) . .
C76 O18 C79 116.5(4) . .
C134 O34 Sm3 134.5(4) . .
N2 O2 Sm1 140.3(3) . .
O19 N6 C66 126.5(4) . .
O19 N6 C70 120.1(4) . .
C66 N6 C70 112.7(4) . .
C27 O6 Sm1 132.6(4) . .
C87 O20 Sm2 134.1(3) . .
C111 O27 C114 116.3(4) . .
C34 O9 Sm1 133.0(4) . .
N8 O28 Sm3 139.9(3) . .
C92 O22 Sm2 131.6(3) . .
N6 O19 Sm2 135.0(3) . .
C89 O21 Sm2 132.9(3) . .
O17 N5 C66 125.4(4) . .
O17 N5 C67 122.0(4) . .
C66 N5 C67 112.3(4) . .
N3 O10 Sm1 144.1(3) . .
C132 O33 Sm3 135.9(4) . .
C29 O7 Sm1 134.9(4) . .
C124 O30 Sm3 135.3(4) . .
C22 O4 Sm1 131.8(3) . .
C122 O29 Sm3 133.8(4) . .
O6 C27 C28 128.3(6) . .
O6 C27 C26 112.3(6) . .
C28 C27 C26 119.3(6) . .
O13 C57 C58 128.6(5) . .
O13 C57 C56 114.6(5) . .
C58 C57 C56 116.8(5) . .
N3 C36 N4 107.7(5) . .
N3 C36 C43 125.9(5) . .
N4 C36 C43 126.4(5) . .
O24 C97 C98 128.0(5) . .
O24 C97 C96 112.9(5) . .
C98 C97 C96 119.1(5) . .
O26 N7 C101 125.5(4) . .
O26 N7 C102 120.5(4) . .
C101 N7 C102 113.4(4) . .
C46 O11 C49 116.6(4) . .
N7 O26 Sm2 138.7(3) . .
C127 O31 Sm3 133.1(4) . .
O30 C124 C123 127.9(5) . .
O30 C124 C125 113.6(5) . .
C123 C124 C125 118.5(5) . .
N7 C102 C104 106.7(5) . .
N7 C102 C103 110.9(4) . .
C104 C102 C103 111.4(5) . .
N7 C102 C105 98.3(4) . .
C104 C102 C105 113.2(5) . .
C103 C102 C105 115.2(5) . .
C8 O3 C7 118.5(4) . .
O28 N8 C101 125.8(4) . .
O28 N8 C105 120.6(4) . .
C101 N8 C105 112.9(4) . .
O5 C24 C23 127.5(5) . .
O5 C24 C25 113.5(5) . .
C23 C24 C25 119.0(5) . .
C44 C43 C48 119.4(5) . .
C44 C43 C36 118.6(5) . .
C48 C43 C36 122.0(5) . .
C129 O32 Sm3 131.6(4) . .
O4 C22 C23 127.9(5) . .
O4 C22 C21 114.4(5) . .
C23 C22 C21 117.6(5) . .
O16 C64 C63 128.5(5) . .
O16 C64 C65 113.1(5) . .
C63 C64 C65 118.4(5) . .
O14 C59 C58 128.9(5) . .
O14 C59 C60 114.6(5) . .
C58 C59 C60 116.5(5) . .
C43 C44 C45 120.7(5) . .
C10 C9 C8 119.1(5) . .
C47 C48 C43 119.9(5) . .
O3 C8 C13 116.1(5) . .
O3 C8 C9 123.8(5) . .
C13 C8 C9 120.1(5) . .
C74 C75 C76 118.8(5) . .
N8 C101 N7 106.3(5) . .
N8 C101 C108 127.2(5) . .
N7 C101 C108 126.5(5) . .
O12 N4 C36 125.6(4) . .
O12 N4 C40 121.8(4) . .
C36 N4 C40 112.1(4) . .
O25 C99 C98 128.7(5) . .
O25 C99 C100 112.7(5) . .
C98 C99 C100 118.6(5) . .
C9 C10 C11 120.6(5) . .
O8 C32 C33 127.4(6) . .
O8 C32 C31 112.9(5) . .
C33 C32 C31 119.7(5) . .
N6 C66 N5 107.3(4) . .
N6 C66 C73 126.0(5) . .
N5 C66 C73 126.7(5) . .
N8 C105 C107 111.2(4) . .
N8 C105 C106 105.3(5) . .
C107 C105 C106 110.6(5) . .
N8 C105 C102 99.9(4) . .
C107 C105 C102 115.6(5) . .
C106 C105 C102 113.2(4) . .
N6 C70 C72 110.1(4) . .
N6 C70 C71 106.2(4) . .
C72 C70 C71 110.5(4) . .
N6 C70 C67 99.9(4) . .
C72 C70 C67 115.0(4) . .
C71 C70 C67 114.3(4) . .
O11 C46 C45 124.6(5) . .
O11 C46 C47 116.1(5) . .
C45 C46 C47 119.2(5) . .
O22 C92 C93 128.1(5) . .
O22 C92 C91 113.8(5) . .
C93 C92 C91 118.1(5) . .
N3 C37 C39 110.0(4) . .
N3 C37 C38 104.9(4) . .
C39 C37 C38 110.4(4) . .
N3 C37 C40 99.7(4) . .
C39 C37 C40 116.0(5) . .
C38 C37 C40 114.6(4) . .
C99 C98 C97 121.9(5) . .
F39 C91 F37 106.8(5) . .
F39 C91 F38 107.8(5) . .
F37 C91 F38 106.6(5) . .
F39 C91 C92 112.7(5) . .
F37 C91 C92 112.5(5) . .
F38 C91 C92 110.2(5) . .
C13 C12 C11 120.2(5) . .
C78 C77 C76 120.6(5) . .
C75 C74 C73 121.7(5) . .
C44 C45 C46 120.3(5) . .
C109 C110 C111 121.1(5) . .
N2 C14 N1 106.5(5) . .
N2 C14 C11 127.0(5) . .
N1 C14 C11 126.5(5) . .
O3 C7 C4 113.5(4) . .
C48 C47 C46 120.4(5) . .
O23 C94 C93 128.6(5) . .
O23 C94 C95 114.0(5) . .
C93 C94 C95 117.3(5) . .
C64 C63 C62 120.1(5) . .
F43 C96 F44 108.0(5) . .
F43 C96 F45 107.9(5) . .
F44 C96 F45 105.6(5) . .
F43 C96 C97 111.8(5) . .
F44 C96 C97 113.8(5) . .
F45 C96 C97 109.4(4) . .
F41 C95 F40 107.2(5) . .
F41 C95 F42 107.0(5) . .
F40 C95 F42 107.5(5) . .
F41 C95 C94 112.5(5) . .
F40 C95 C94 112.6(5) . .
F42 C95 C94 109.8(5) . .
O32 C129 C128 127.9(6) . .
O32 C129 C130 114.3(5) . .
C128 C129 C130 117.8(6) . .
C94 C93 C92 121.7(5) . .
C112 C113 C108 119.4(5) . .
O15 C62 C63 129.1(5) . .
O15 C62 C61 113.1(5) . .
C63 C62 C61 117.9(5) . .
O33 C132 C133 127.3(6) . .
O33 C132 C131 113.1(6) . .
C133 C132 C131 119.6(7) . .
O9 C34 C33 126.8(5) . .
O9 C34 C35 113.7(6) . .
C33 C34 C35 119.6(5) . .
F28 C65 F29 108.8(5) . .
F28 C65 F30 106.4(5) . .
F29 C65 F30 106.2(5) . .
F28 C65 C64 111.1(5) . .
F29 C65 C64 113.4(5) . .
F30 C65 C64 110.6(5) . .
C22 C23 C24 122.0(5) . .
F22 C60 F24 107.4(5) . .
F22 C60 F23 107.4(5) . .
F24 C60 F23 107.8(5) . .
F22 C60 C59 113.2(5) . .
F24 C60 C59 111.4(5) . .
F23 C60 C59 109.4(5) . .
C83 C82 C81 119.8(6) . .
C87 C88 C89 121.5(5) . .
O20 C87 C88 128.3(5) . .
O20 C87 C86 113.8(5) . .
C88 C87 C86 117.9(5) . .
O21 C89 C88 128.7(5) . .
O21 C89 C90 114.0(5) . .
C88 C89 C90 117.3(5) . .
C85 C80 C81 118.9(5) . .
C85 C80 C79 120.8(5) . .
C81 C80 C79 120.1(5) . .
C80 C85 C84 120.1(6) . .
C12 C11 C10 119.7(5) . .
C12 C11 C14 121.6(5) . .
C10 C11 C14 118.8(5) . .
C111 C112 C113 120.9(5) . .
F34 C90 F35 107.5(5) . .
F34 C90 F36 106.8(5) . .
F35 C90 F36 107.2(5) . .
F34 C90 C89 112.4(5) . .
F35 C90 C89 113.6(5) . .
F36 C90 C89 109.0(4) . .
C118 C119 C120 121.1(6) . .
O18 C76 C77 116.9(4) . .
O18 C76 C75 123.3(5) . .
C77 C76 C75 119.8(5) . .
O27 C114 C115 107.4(4) . .
F9 C26 F7 108.6(6) . .
F9 C26 F8 106.9(5) . .
F7 C26 F8 106.2(5) . .
F9 C26 C27 112.8(5) . .
F7 C26 C27 109.7(5) . .
F8 C26 C27 112.4(6) . .
C3 C4 C5 118.5(6) . .
C3 C4 C7 121.1(6) . .
C5 C4 C7 120.4(5) . .
N2 C18 C19 109.0(4) . .
N2 C18 C15 100.3(4) . .
C19 C18 C15 115.7(5) . .
N2 C18 C20 105.3(5) . .
C19 C18 C20 110.9(5) . .
C15 C18 C20 114.4(5) . .
C2 C3 C4 121.1(7) . .
C59 C58 C57 120.8(5) . .
C110 C109 C108 119.1(5) . .
C119 C118 C117 119.0(6) . .
F3 C25 F2 108.2(6) . .
F3 C25 F1 107.0(6) . .
F2 C25 F1 106.1(5) . .
F3 C25 C24 110.9(5) . .
F2 C25 C24 114.7(5) . .
F1 C25 C24 109.6(6) . .
C54 C55 C50 120.4(6) . .
N5 C67 C68 110.4(4) . .
N5 C67 C69 106.3(4) . .
C68 C67 C69 110.9(5) . .
N5 C67 C70 99.4(4) . .
C68 C67 C70 114.9(5) . .
C69 C67 C70 113.9(4) . .
F19 C56 F21 108.1(5) . .
F19 C56 F20 107.5(5) . .
F21 C56 F20 107.8(5) . .
F19 C56 C57 109.5(4) . .
F21 C56 C57 112.2(5) . .
F20 C56 C57 111.7(5) . .
C50 C51 C52 120.0(6) . .
O31 C127 C128 127.5(6) . .
O31 C127 C126 115.0(6) . .
C128 C127 C126 117.5(6) . .
C78 C73 C74 118.6(5) . .
C78 C73 C66 122.7(5) . .
C74 C73 C66 118.7(5) . .
F52 C125 F54 107.4(5) . .
F52 C125 F53 106.5(5) . .
F54 C125 F53 107.5(5) . .
F52 C125 C124 112.1(5) . .
F54 C125 C124 110.4(5) . .
F53 C125 C124 112.7(5) . .
C55 C50 C51 120.0(5) . .
C55 C50 C49 120.5(5) . .
C51 C50 C49 119.5(5) . .
C116 C115 C120 118.1(6) . .
C116 C115 C114 121.8(6) . .
C120 C115 C114 120.1(5) . .
C34 C33 C32 122.5(5) . .
F17 C35 F18 107.3(5) . .
F17 C35 F16 108.1(6) . .
F18 C35 F16 106.7(5) . .
F17 C35 C34 112.9(5) . .
F18 C35 C34 112.5(6) . .
F16 C35 C34 109.1(5) . .
O29 C122 C123 127.9(5) . .
O29 C122 C121 114.9(5) . .
C123 C122 C121 117.2(6) . .
N4 C40 C41 109.2(4) . .
N4 C40 C42 105.5(4) . .
C41 C40 C42 111.5(5) . .
N4 C40 C37 100.1(4) . .
C41 C40 C37 114.6(5) . .
C42 C40 C37 114.8(4) . .
O27 C111 C112 125.3(5) . .
O27 C111 C110 115.7(5) . .
C112 C111 C110 118.9(5) . .
F26 C61 F27 106.9(5) . .
F26 C61 F25 105.9(5) . .
F27 C61 F25 107.2(5) . .
F26 C61 C62 112.6(5) . .
F27 C61 C62 114.4(5) . .
F25 C61 C62 109.4(5) . .
F32 C86 F31 106.3(5) . .
F32 C86 F33 107.0(5) . .
F31 C86 F33 107.0(5) . .
F32 C86 C87 113.7(5) . .
F31 C86 C87 111.7(5) . .
F33 C86 C87 110.8(4) . .
C54 C53 C52 119.4(6) . .
C113 C108 C109 120.5(5) . .
C113 C108 C101 119.7(5) . .
C109 C108 C101 119.8(5) . .
C12 C13 C8 120.3(5) . .
C6 C5 C4 120.8(6) . .
C82 C81 C80 120.9(6) . .
C6 C1 C2 118.2(7) . .
F6 C21 F4 107.3(5) . .
F6 C21 F5 108.1(5) . .
F4 C21 F5 105.7(5) . .
F6 C21 C22 110.5(5) . .
F4 C21 C22 112.3(5) . .
F5 C21 C22 112.7(5) . .
C118 C117 C116 119.9(6) . .
C3 C2 C1 120.5(6) . .
C53 C52 C51 119.4(6) . .
C29 C28 C27 122.4(5) . .
F10 C30 F11 109.4(7) . .
F10 C30 F12 106.4(8) . .
F11 C30 F12 103.7(6) . .
F10 C30 C29 112.7(6) . .
F11 C30 C29 113.8(7) . .
F12 C30 C29 110.2(6) . .
C115 C116 C117 121.1(6) . .
C122 C123 C124 121.4(6) . .
O18 C79 C80 111.1(4) . .
O34 C134 C133 128.2(6) . .
O34 C134 C135 112.9(6) . .
C133 C134 C135 118.9(6) . .
F48 C100 F46 109.0(7) . .
F48 C100 F47 106.5(6) . .
F46 C100 F47 105.9(6) . .
F48 C100 C99 111.2(6) . .
F46 C100 C99 109.9(5) . .
F47 C100 C99 114.1(5) . .
C119 C120 C115 120.7(6) . .
C55 C54 C53 120.7(7) . .
C132 C133 C134 122.3(6) . .
F60 C130 F59 107.7(6) . .
F60 C130 F58 107.6(7) . .
F59 C130 F58 106.6(6) . .
F60 C130 C129 110.5(5) . .
F59 C130 C129 110.8(6) . .
F58 C130 C129 113.4(6) . .
C85 C84 C83 119.4(6) . .
F56 C126 F57 107.3(7) . .
F56 C126 F55 106.9(7) . .
F57 C126 F55 103.6(6) . .
F56 C126 C127 114.8(6) . .
F57 C126 C127 111.0(6) . .
F55 C126 C127 112.4(6) . .
F14 C31 F15 107.9(5) . .
F14 C31 F13 106.7(6) . .
F15 C31 F13 106.7(5) . .
F14 C31 C32 111.7(5) . .
F15 C31 C32 113.6(6) . .
F13 C31 C32 109.8(5) . .
F49 C121 F51 109.6(6) . .
F49 C121 F50 107.3(6) . .
F51 C121 F50 104.9(6) . .
F49 C121 C122 109.6(6) . .
F51 C121 C122 111.8(6) . .
F50 C121 C122 113.5(6) . .
O7 C29 C28 127.3(6) . .
O7 C29 C30 113.6(6) . .
C28 C29 C30 119.1(6) . .
C82 C83 C84 120.7(6) . .
O11 C49 C50 109.0(4) . .
C5 C6 C1 120.9(7) . .
F63 C131 F62 107.6(8) . .
F63 C131 F61 107.0(7) . .
F62 C131 F61 104.8(8) . .
F63 C131 C132 114.4(7) . .
F62 C131 C132 111.3(7) . .
F61 C131 C132 111.2(7) . .
F65 C135 F66 107.4(6) . .
F65 C135 F64 106.0(7) . .
F66 C135 F64 105.1(7) . .
F65 C135 C134 111.9(6) . .
F66 C135 C134 115.1(7) . .
F64 C135 C134 110.8(6) . .
C127 C128 C129 121.7(6) . .
C59 O14 Cu1 123.9(3) . .
N1 O1 Sm3 142.8(4) . 1_456
O1 N1 C14 125.4(5) . .
O1 N1 C15 121.2(5) . .
C14 N1 C15 112.7(4) . .
N1 C15 C16 105.7(5) . .
N1 C15 C17 108.0(5) . .
C16 C15 C17 111.4(6) . .
N1 C15 C18 101.6(5) . .
C16 C15 C18 114.1(5) . .
C17 C15 C18 115.0(6) . .

loop_
_geom_bond_atom_site_label_1
_geom_bond_atom_site_label_2
_geom_bond_distance
_geom_bond_site_symmetry_2
Sm2 O19 2.380(3) .
Sm2 O20 2.385(3) .
Sm2 O24 2.389(3) .
Sm2 O23 2.392(4) .
Sm2 O25 2.395(4) .
Sm2 O22 2.396(3) .
Sm2 O21 2.408(3) .
Sm2 O26 2.435(3) .
Sm1 O5 2.349(4) .
Sm1 O8 2.364(4) .
Sm1 O10 2.377(3) .
Sm1 O9 2.389(3) .
Sm1 O7 2.392(4) .
Sm1 O6 2.406(4) .
Sm1 O4 2.415(3) .
Sm1 O2 2.445(3) .
Sm3 O30 2.382(4) .
Sm3 O32 2.382(4) .
Sm3 O31 2.390(4) .
Sm3 O33 2.391(4) .
Sm3 O1 2.399(3) 1_654
Sm3 O29 2.405(4) .
Sm3 O34 2.409(4) .
Sm3 O28 2.415(3) .
Cu1 O15 1.919(4) .
Cu1 O14 1.941(4) .
Cu1 O16 1.942(4) .
Cu1 O13 1.942(4) .
Cu1 O12 2.426(3) .
O24 C97 1.251(6) .
O16 C64 1.269(7) .
O15 C62 1.256(6) .
O8 C32 1.254(6) .
C78 C77 1.373(7) .
C78 C73 1.389(7) .
O23 C94 1.265(6) .
O13 C57 1.257(6) .
O5 C24 1.252(7) .
N3 O10 1.302(5) .
N3 C36 1.338(6) .
N3 C37 1.515(7) .
O12 N4 1.288(5) .
N2 O2 1.288(5) .
N2 C14 1.355(7) .
N2 C18 1.506(7) .
O25 C99 1.241(6) .
O18 C76 1.350(6) .
O18 C79 1.424(6) .
F54 C125 1.320(7) .
O34 C134 1.250(7) .
N6 O19 1.304(5) .
N6 C66 1.331(6) .
N6 C70 1.504(6) .
O6 C27 1.251(7) .
F34 C90 1.323(6) .
O20 C87 1.256(6) .
F26 C61 1.324(7) .
F22 C60 1.327(6) .
O27 C111 1.351(6) .
O27 C114 1.443(6) .
O9 C34 1.273(7) .
O28 N8 1.300(5) .
O22 C92 1.262(6) .
O21 C89 1.258(6) .
N5 O17 1.276(5) .
N5 C66 1.364(7) .
N5 C67 1.508(6) .
F37 C91 1.329(7) .
F24 C60 1.332(7) .
O33 C132 1.264(8) .
F23 C60 1.334(6) .
F20 C56 1.342(7) .
O7 C29 1.253(7) .
F28 C65 1.320(7) .
O30 C124 1.245(7) .
F44 C96 1.328(6) .
O4 C22 1.251(6) .
O29 C122 1.253(7) .
C27 C28 1.394(9) .
C27 C26 1.532(8) .
C57 C58 1.390(8) .
C57 C56 1.546(7) .
F33 C86 1.333(7) .
F47 C100 1.328(7) .
C36 N4 1.348(6) .
C36 C43 1.467(7) .
F43 C96 1.297(7) .
F21 C56 1.321(7) .
C97 C98 1.397(7) .
C97 C96 1.533(7) .
F30 C65 1.333(7) .
F35 C90 1.326(6) .
F31 C86 1.331(7) .
N7 O26 1.296(5) .
N7 C101 1.350(7) .
N7 C102 1.504(7) .
F25 C61 1.342(7) .
O11 C46 1.351(6) .
O11 C49 1.450(6) .
F40 C95 1.322(6) .
F36 C90 1.348(6) .
F52 C125 1.313(7) .
O31 C127 1.266(7) .
C124 C123 1.395(8) .
C124 C125 1.543(8) .
F39 C91 1.326(6) .
C102 C104 1.514(8) .
C102 C103 1.519(7) .
C102 C105 1.558(8) .
O3 C8 1.353(6) .
O3 C7 1.438(6) .
F5 C21 1.330(7) .
F32 C86 1.329(6) .
F58 C130 1.336(8) .
N8 C101 1.342(7) .
N8 C105 1.499(7) .
F8 C26 1.359(8) .
C24 C23 1.404(8) .
C24 C25 1.529(8) .
C43 C44 1.380(7) .
C43 C48 1.407(7) .
F19 C56 1.321(6) .
O32 C129 1.253(7) .
F29 C65 1.320(7) .
F41 C95 1.320(7) .
C22 C23 1.377(8) .
C22 C21 1.537(8) .
F13 C31 1.341(7) .
C64 C63 1.390(8) .
C64 C65 1.531(8) .
C59 O14 1.262(7) .
C59 C58 1.385(8) .
C59 C60 1.523(8) .
F42 C95 1.331(6) .
C44 C45 1.383(7) .
C9 C10 1.373(7) .
C9 C8 1.415(7) .
F14 C31 1.326(8) .
C48 C47 1.376(7) .
C8 C13 1.387(7) .
C75 C74 1.382(7) .
C75 C76 1.399(7) .
F9 C26 1.311(8) .
C101 C108 1.456(7) .
N4 C40 1.503(7) .
C99 C98 1.386(7) .
C99 C100 1.534(8) .
C10 C11 1.403(7) .
C32 C33 1.382(8) .
C32 C31 1.525(8) .
C66 C73 1.448(7) .
C105 C107 1.519(8) .
C105 C106 1.529(8) .
F27 C61 1.333(7) .
C70 C72 1.516(7) .
C70 C71 1.523(7) .
C70 C67 1.554(7) .
C46 C45 1.388(7) .
C46 C47 1.403(7) .
C92 C93 1.386(7) .
C92 C91 1.530(8) .
C37 C39 1.515(7) .
C37 C38 1.521(7) .
C37 C40 1.542(7) .
C91 F38 1.338(7) .
F51 C121 1.323(8) .
C12 C13 1.376(8) .
C12 C11 1.393(8) .
C77 C76 1.389(7) .
C74 C73 1.392(7) .
F7 C26 1.331(7) .
F53 C125 1.333(7) .
C110 C109 1.382(8) .
C110 C111 1.406(7) .
F15 C31 1.328(7) .
C14 N1 1.361(7) .
C14 C11 1.462(7) .
C7 C4 1.505(8) .
F18 C35 1.332(7) .
F17 C35 1.310(8) .
F65 C135 1.300(8) .
C94 C93 1.372(8) .
C94 C95 1.534(8) .
C63 C62 1.398(8) .
C96 F45 1.336(6) .
C129 C128 1.396(8) .
C129 C130 1.526(9) .
C113 C112 1.393(7) .
C113 C108 1.394(7) .
F2 C25 1.318(7) .
C62 C61 1.527(8) .
C132 C133 1.369(9) .
C132 C131 1.515(10) .
C34 C33 1.376(8) .
C34 C35 1.528(8) .
F3 C25 1.313(7) .
F1 C25 1.332(8) .
C82 C83 1.359(9) .
C82 C81 1.371(8) .
F6 C21 1.314(7) .
C88 C87 1.384(7) .
C88 C89 1.384(8) .
C87 C86 1.523(7) .
C89 C90 1.542(7) .
C80 C85 1.379(8) .
C80 C81 1.394(8) .
C80 C79 1.495(7) .
C85 C84 1.389(8) .
C112 C111 1.385(7) .
F59 C130 1.325(8) .
F60 C130 1.318(8) .
C119 C118 1.367(8) .
C119 C120 1.372(8) .
C114 C115 1.498(8) .
F16 C35 1.334(7) .
C19 C18 1.512(8) .
C4 C3 1.385(8) .
C4 C5 1.387(8) .
C18 C15 1.528(8) .
C18 C20 1.536(9) .
F55 C126 1.308(8) .
C3 C2 1.375(10) .
F50 C121 1.330(8) .
F11 C30 1.307(8) .
C41 C40 1.528(7) .
C109 C108 1.402(7) .
C118 C117 1.386(9) .
C55 C54 1.369(9) .
C55 C50 1.370(8) .
C67 C68 1.516(7) .
C67 C69 1.528(7) .
C51 C50 1.387(8) .
C51 C52 1.391(9) .
C127 C128 1.384(9) .
C127 C126 1.517(8) .
F48 C100 1.312(8) .
C50 C49 1.498(7) .
C115 C116 1.374(8) .
C115 C120 1.392(8) .
C122 C123 1.389(8) .
C122 C121 1.528(8) .
C40 C42 1.529(8) .
C53 C54 1.386(10) .
C53 C52 1.391(10) .
C5 C6 1.372(9) .
C1 C6 1.392(9) .
C1 C2 1.396(10) .
C21 F4 1.322(7) .
C117 C116 1.388(9) .
C28 C29 1.390(8) .
F46 C100 1.318(8) .
C30 F10 1.265(8) .
C30 F12 1.331(9) .
C30 C29 1.524(9) .
C134 C133 1.395(9) .
C134 C135 1.528(9) .
F66 C135 1.309(8) .
F64 C135 1.314(9) .
C84 C83 1.389(10) .
C126 F56 1.265(8) .
C126 F57 1.306(8) .
F63 C131 1.305(9) .
F62 C131 1.317(10) .
C121 F49 1.302(8) .
C131 F61 1.326(9) .
O1 N1 1.291(5) .
O1 Sm3 2.399(3) 1_456
N1 C15 1.493(7) .
C15 C16 1.512(9) .
C15 C17 1.522(8) .

loop_
_geom_torsion_atom_site_label_1
_geom_torsion_atom_site_label_2
_geom_torsion_atom_site_label_3
_geom_torsion_atom_site_label_4
_geom_torsion
_geom_torsion_site_symmetry_1
O19 Sm2 O24 C97 -74.2(4) .
O20 Sm2 O24 C97 -15.1(5) .
O23 Sm2 O24 C97 174.1(4) .
O25 Sm2 O24 C97 6.7(4) .
O22 Sm2 O24 C97 -127.7(4) .
O21 Sm2 O24 C97 122.8(4) .
O26 Sm2 O24 C97 83.9(4) .
O15 Cu1 O16 C64 -5.0(4) .
O14 Cu1 O16 C64 159.2(4) .
O13 Cu1 O16 C64 -100.4(8) .
O12 Cu1 O16 C64 -98.9(4) .
O14 Cu1 O15 C62 -88.8(7) .
O16 Cu1 O15 C62 10.4(4) .
O13 Cu1 O15 C62 177.0(4) .
O12 Cu1 O15 C62 97.4(4) .
O5 Sm1 O8 C32 -17.0(5) .
O10 Sm1 O8 C32 89.1(5) .
O9 Sm1 O8 C32 20.2(4) .
O7 Sm1 O8 C32 155.2(5) .
O6 Sm1 O8 C32 179.1(4) .
O4 Sm1 O8 C32 -59.4(5) .
O2 Sm1 O8 C32 -128.7(5) .
O19 Sm2 O23 C94 86.1(4) .
O20 Sm2 O23 C94 -18.9(5) .
O24 Sm2 O23 C94 153.2(4) .
O25 Sm2 O23 C94 177.1(4) .
O22 Sm2 O23 C94 19.6(4) .
O21 Sm2 O23 C94 -59.5(4) .
O26 Sm2 O23 C94 -134.4(4) .
O15 Cu1 O13 C57 173.7(4) .
O14 Cu1 O13 C57 9.7(4) .
O16 Cu1 O13 C57 -90.3(8) .
O12 Cu1 O13 C57 -91.8(4) .
O8 Sm1 O5 C24 -15.8(5) .
O10 Sm1 O5 C24 -126.5(5) .
O9 Sm1 O5 C24 -52.9(5) .
O7 Sm1 O5 C24 178.6(4) .
O6 Sm1 O5 C24 154.9(5) .
O4 Sm1 O5 C24 27.1(5) .
O2 Sm1 O5 C24 92.1(5) .
O15 Cu1 O12 N4 -109.6(4) .
O14 Cu1 O12 N4 72.1(4) .
O16 Cu1 O12 N4 -16.5(4) .
O13 Cu1 O12 N4 163.2(4) .
O19 Sm2 O25 C99 67.3(5) .
O20 Sm2 O25 C99 159.1(5) .
O24 Sm2 O25 C99 -7.6(4) .
O23 Sm2 O25 C99 -32.3(6) .
O22 Sm2 O25 C99 116.3(5) .
O21 Sm2 O25 C99 -143.9(4) .
O26 Sm2 O25 C99 -83.7(5) .
O30 Sm3 O34 C134 -17.3(6) .
O32 Sm3 O34 C134 -137.5(5) .
O31 Sm3 O34 C134 166.2(5) .
O33 Sm3 O34 C134 -2.7(5) .
O1 Sm3 O34 C134 -83.9(5) 1_654
O29 Sm3 O34 C134 114.3(5) .
O28 Sm3 O34 C134 74.9(5) .
C14 N2 O2 Sm1 87.8(6) .
C18 N2 O2 Sm1 -102.9(5) .
O5 Sm1 O2 N2 -93.7(5) .
O8 Sm1 O2 N2 44.6(5) .
O10 Sm1 O2 N2 158.6(4) .
O9 Sm1 O2 N2 -16.4(6) .
O7 Sm1 O2 N2 119.1(5) .
O6 Sm1 O2 N2 -164.7(5) .
O4 Sm1 O2 N2 -27.7(5) .
O5 Sm1 O6 C27 -177.7(5) .
O8 Sm1 O6 C27 -9.1(6) .
O10 Sm1 O6 C27 88.5(5) .
O9 Sm1 O6 C27 139.1(4) .
O7 Sm1 O6 C27 15.2(5) .
O4 Sm1 O6 C27 -116.5(5) .
O2 Sm1 O6 C27 -68.0(5) .
O19 Sm2 O20 C87 -137.3(4) .
O24 Sm2 O20 C87 168.0(4) .
O23 Sm2 O20 C87 -25.2(5) .
O25 Sm2 O20 C87 146.3(5) .
O22 Sm2 O20 C87 -63.4(4) .
O21 Sm2 O20 C87 16.0(4) .
O26 Sm2 O20 C87 81.7(5) .
O5 Sm1 O9 C34 132.4(5) .
O8 Sm1 O9 C34 -21.3(4) .
O10 Sm1 O9 C34 -131.0(5) .
O7 Sm1 O9 C34 -77.9(5) .
O6 Sm1 O9 C34 177.1(4) .
O4 Sm1 O9 C34 56.5(5) .
O2 Sm1 O9 C34 45.6(5) .
O30 Sm3 O28 N8 -83.8(5) .
O32 Sm3 O28 N8 4.5(6) .
O31 Sm3 O28 N8 56.9(5) .
O33 Sm3 O28 N8 -150.1(5) .
O1 Sm3 O28 N8 168.0(4) 1_654
O29 Sm3 O28 N8 -18.6(5) .
O34 Sm3 O28 N8 134.4(5) .
O19 Sm2 O22 C92 -138.3(4) .
O20 Sm2 O22 C92 129.1(4) .
O24 Sm2 O22 C92 -85.6(4) .
O23 Sm2 O22 C92 -24.4(4) .
O25 Sm2 O22 C92 171.9(4) .
O21 Sm2 O22 C92 53.8(4) .
O26 Sm2 O22 C92 28.7(5) .
C66 N6 O19 Sm2 72.9(6) .
C70 N6 O19 Sm2 -118.0(4) .
O20 Sm2 O19 N6 66.4(4) .
O24 Sm2 O19 N6 -144.0(4) .
O23 Sm2 O19 N6 -72.0(4) .
O25 Sm2 O19 N6 139.9(4) .
O22 Sm2 O19 N6 -6.8(4) .
O21 Sm2 O19 N6 15.0(5) .
O26 Sm2 O19 N6 -176.2(4) .
O19 Sm2 O21 C89 39.5(5) .
O20 Sm2 O21 C89 -15.8(4) .
O24 Sm2 O21 C89 -171.2(4) .
O23 Sm2 O21 C89 136.2(5) .
O25 Sm2 O21 C89 -73.4(5) .
O22 Sm2 O21 C89 61.2(4) .
O26 Sm2 O21 C89 -132.8(5) .
C36 N3 O10 Sm1 82.0(7) .
C37 N3 O10 Sm1 -109.4(5) .
O5 Sm1 O10 N3 46.0(5) .
O8 Sm1 O10 N3 -91.8(5) .
O9 Sm1 O10 N3 -25.2(5) .
O7 Sm1 O10 N3 -161.2(6) .
O6 Sm1 O10 N3 123.6(5) .
O4 Sm1 O10 N3 -10.6(7) .
O2 Sm1 O10 N3 157.7(5) .
O30 Sm3 O33 C132 171.6(6) .
O32 Sm3 O33 C132 124.5(6) .
O31 Sm3 O33 C132 -19.5(7) .
O1 Sm3 O33 C132 78.3(6) 1_654
O29 Sm3 O33 C132 -133.7(5) .
O34 Sm3 O33 C132 0.6(5) .
O28 Sm3 O33 C132 -76.1(6) .
O5 Sm1 O7 C29 -30.8(6) .
O8 Sm1 O7 C29 159.6(5) .
O10 Sm1 O7 C29 -90.6(5) .
O9 Sm1 O7 C29 -145.4(5) .
O6 Sm1 O7 C29 -6.4(5) .
O4 Sm1 O7 C29 109.8(5) .
O2 Sm1 O7 C29 63.2(5) .
O32 Sm3 O30 C124 -67.2(5) .
O31 Sm3 O30 C124 -26.8(6) .
O33 Sm3 O30 C124 144.0(5) .
O1 Sm3 O30 C124 -139.3(5) 1_654
O29 Sm3 O30 C124 11.1(5) .
O34 Sm3 O30 C124 158.5(4) .
O28 Sm3 O30 C124 77.4(5) .
O5 Sm1 O4 C22 -20.4(4) .
O8 Sm1 O4 C22 129.9(5) .
O10 Sm1 O4 C22 40.7(6) .
O9 Sm1 O4 C22 55.2(4) .
O7 Sm1 O4 C22 -179.8(4) .
O6 Sm1 O4 C22 -84.5(5) .
O2 Sm1 O4 C22 -131.3(5) .
O30 Sm3 O29 C122 -15.2(5) .
O32 Sm3 O29 C122 65.4(5) .
O31 Sm3 O29 C122 140.4(5) .
O33 Sm3 O29 C122 -70.3(5) .
O1 Sm3 O29 C122 44.8(6) 1_654
O34 Sm3 O29 C122 -167.1(4) .
O28 Sm3 O29 C122 -127.8(5) .
Sm1 O6 C27 C28 -18.0(9) .
Sm1 O6 C27 C26 158.4(4) .
Cu1 O13 C57 C58 -11.3(7) .
Cu1 O13 C57 C56 168.3(3) .
O10 N3 C36 N4 178.7(4) .
C37 N3 C36 N4 9.3(6) .
O10 N3 C36 C43 -3.5(8) .
C37 N3 C36 C43 -172.9(5) .
Sm2 O24 C97 C98 -4.1(8) .
Sm2 O24 C97 C96 175.4(3) .
C101 N7 O26 Sm2 77.7(7) .
C102 N7 O26 Sm2 -111.3(5) .
O19 Sm2 O26 N7 164.6(4) .
O20 Sm2 O26 N7 -85.7(5) .
O24 Sm2 O26 N7 132.5(5) .
O23 Sm2 O26 N7 53.1(5) .
O25 Sm2 O26 N7 -150.6(5) .
O22 Sm2 O26 N7 3.4(6) .
O21 Sm2 O26 N7 -21.7(5) .
O30 Sm3 O31 C127 -21.6(6) .
O32 Sm3 O31 C127 19.9(5) .
O33 Sm3 O31 C127 174.7(4) .
O1 Sm3 O31 C127 85.4(5) 1_654
O29 Sm3 O31 C127 -58.6(5) .
O34 Sm3 O31 C127 155.1(5) .
O28 Sm3 O31 C127 -132.1(5) .
Sm3 O30 C124 C123 -6.4(9) .
Sm3 O30 C124 C125 173.7(3) .
O26 N7 C102 C104 -80.7(6) .
C101 N7 C102 C104 91.4(6) .
O26 N7 C102 C103 40.8(7) .
C101 N7 C102 C103 -147.1(5) .
O26 N7 C102 C105 161.9(4) .
C101 N7 C102 C105 -26.0(6) .
Sm3 O28 N8 C101 78.1(7) .
Sm3 O28 N8 C105 -112.3(5) .
Sm1 O5 C24 C23 -25.9(8) .
Sm1 O5 C24 C25 154.0(4) .
N3 C36 C43 C44 -141.9(5) .
N4 C36 C43 C44 35.5(7) .
N3 C36 C43 C48 37.0(7) .
N4 C36 C43 C48 -145.6(5) .
O30 Sm3 O32 C129 127.1(6) .
O31 Sm3 O32 C129 -26.5(5) .
O33 Sm3 O32 C129 173.1(5) .
O1 Sm3 O32 C129 -139.4(6) 1_654
O29 Sm3 O32 C129 52.7(5) .
O34 Sm3 O32 C129 -85.0(6) .
O28 Sm3 O32 C129 29.8(7) .
Sm1 O4 C22 C23 11.9(9) .
Sm1 O4 C22 C21 -164.4(3) .
Cu1 O16 C64 C63 -1.1(8) .
Cu1 O16 C64 C65 178.8(3) .
C48 C43 C44 C45 -1.7(7) .
C36 C43 C44 C45 177.3(4) .
C44 C43 C48 C47 -0.2(7) .
C36 C43 C48 C47 -179.1(5) .
C7 O3 C8 C13 177.7(5) .
C7 O3 C8 C9 -2.2(8) .
C10 C9 C8 O3 179.9(5) .
C10 C9 C8 C13 0.0(8) .
O28 N8 C101 N7 -179.7(5) .
C105 N8 C101 N7 10.0(6) .
O28 N8 C101 C108 1.7(9) .
C105 N8 C101 C108 -168.6(5) .
O26 N7 C101 N8 -177.0(5) .
C102 N7 C101 N8 11.4(6) .
O26 N7 C101 C108 1.6(9) .
C102 N7 C101 C108 -170.0(5) .
Cu1 O12 N4 C36 82.1(6) .
Cu1 O12 N4 C40 -106.4(5) .
N3 C36 N4 O12 -177.2(4) .
C43 C36 N4 O12 4.9(8) .
N3 C36 N4 C40 10.5(6) .
C43 C36 N4 C40 -167.3(5) .
Sm2 O25 C99 C98 6.1(9) .
Sm2 O25 C99 C100 -172.6(4) .
C8 C9 C10 C11 1.2(8) .
Sm1 O8 C32 C33 -14.8(8) .
Sm1 O8 C32 C31 165.6(4) .
O19 N6 C66 N5 -177.5(4) .
C70 N6 C66 N5 12.7(6) .
O19 N6 C66 C73 4.1(8) .
C70 N6 C66 C73 -165.6(5) .
O17 N5 C66 N6 -178.7(4) .
C67 N5 C66 N6 7.5(6) .
O17 N5 C66 C73 -0.5(8) .
C67 N5 C66 C73 -174.2(5) .
O28 N8 C105 C107 41.1(7) .
C101 N8 C105 C107 -148.1(5) .
O28 N8 C105 C106 -78.8(5) .
C101 N8 C105 C106 92.0(5) .
O28 N8 C105 C102 163.7(4) .
C101 N8 C105 C102 -25.5(6) .
N7 C102 C105 N8 27.7(5) .
C104 C102 C105 N8 -84.5(5) .
C103 C102 C105 N8 145.6(5) .
N7 C102 C105 C107 147.1(5) .
C104 C102 C105 C107 34.9(7) .
C103 C102 C105 C107 -95.0(6) .
N7 C102 C105 C106 -83.8(5) .
C104 C102 C105 C106 164.0(5) .
C103 C102 C105 C106 34.1(7) .
O19 N6 C70 C72 42.0(6) .
C66 N6 C70 C72 -147.6(5) .
O19 N6 C70 C71 -77.6(5) .
C66 N6 C70 C71 92.9(5) .
O19 N6 C70 C67 163.4(4) .
C66 N6 C70 C67 -26.2(5) .
C49 O11 C46 C45 6.8(7) .
C49 O11 C46 C47 -171.6(5) .
Sm2 O22 C92 C93 20.9(8) .
Sm2 O22 C92 C91 -160.1(3) .
O10 N3 C37 C39 43.7(6) .
C36 N3 C37 C39 -146.2(5) .
O10 N3 C37 C38 -75.1(5) .
C36 N3 C37 C38 95.1(5) .
O10 N3 C37 C40 166.1(4) .
C36 N3 C37 C40 -23.8(5) .
O25 C99 C98 C97 1.1(9) .
C100 C99 C98 C97 179.7(5) .
O24 C97 C98 C99 -2.1(9) .
C96 C97 C98 C99 178.5(5) .
O22 C92 C91 F39 150.7(5) .
C93 C92 C91 F39 -30.2(7) .
O22 C92 C91 F37 29.9(6) .
C93 C92 C91 F37 -151.0(5) .
O22 C92 C91 F38 -88.9(6) .
C93 C92 C91 F38 90.2(6) .
C73 C78 C77 C76 0.6(8) .
C76 C75 C74 C73 1.7(8) .
C43 C44 C45 C46 2.4(8) .
O11 C46 C45 C44 -179.4(5) .
C47 C46 C45 C44 -1.1(8) .
O2 N2 C14 N1 179.4(5) .
C18 N2 C14 N1 9.4(6) .
O2 N2 C14 C11 -0.1(9) .
C18 N2 C14 C11 -170.1(5) .
C8 O3 C7 C4 70.4(6) .
C43 C48 C47 C46 1.4(8) .
O11 C46 C47 C48 177.7(4) .
C45 C46 C47 C48 -0.8(8) .
Sm2 O23 C94 C93 -10.7(8) .
Sm2 O23 C94 C95 165.6(3) .
O16 C64 C63 C62 4.4(9) .
C65 C64 C63 C62 -175.4(5) .
O24 C97 C96 F43 54.1(6) .
C98 C97 C96 F43 -126.4(6) .
O24 C97 C96 F44 176.8(4) .
C98 C97 C96 F44 -3.7(7) .
O24 C97 C96 F45 -65.3(6) .
C98 C97 C96 F45 114.2(6) .
O23 C94 C95 F41 30.8(6) .
C93 C94 C95 F41 -152.5(5) .
O23 C94 C95 F40 152.1(5) .
C93 C94 C95 F40 -31.3(7) .
O23 C94 C95 F42 -88.2(6) .
C93 C94 C95 F42 88.5(6) .
Sm3 O32 C129 C128 25.4(10) .
Sm3 O32 C129 C130 -157.3(4) .
O23 C94 C93 C92 -6.9(9) .
C95 C94 C93 C92 177.0(5) .
O22 C92 C93 C94 1.4(9) .
C91 C92 C93 C94 -177.5(5) .
Cu1 O15 C62 C63 -10.7(7) .
Cu1 O15 C62 C61 167.9(3) .
C64 C63 C62 O15 2.2(8) .
C64 C63 C62 C61 -176.4(5) .
Sm3 O33 C132 C133 0.4(11) .
Sm3 O33 C132 C131 -177.9(5) .
Sm1 O9 C34 C33 17.5(8) .
Sm1 O9 C34 C35 -162.7(4) .
O16 C64 C65 F28 62.6(7) .
C63 C64 C65 F28 -117.6(6) .
O16 C64 C65 F29 -174.5(5) .
C63 C64 C65 F29 5.3(7) .
O16 C64 C65 F30 -55.4(6) .
C63 C64 C65 F30 124.5(5) .
O4 C22 C23 C24 4.1(9) .
C21 C22 C23 C24 -179.8(5) .
O5 C24 C23 C22 2.8(9) .
C25 C24 C23 C22 -177.1(5) .
O14 C59 C60 F22 -154.3(5) .
C58 C59 C60 F22 26.3(7) .
O14 C59 C60 F24 -33.1(7) .
C58 C59 C60 F24 147.5(5) .
O14 C59 C60 F23 85.9(6) .
C58 C59 C60 F23 -93.4(6) .
Sm2 O20 C87 C88 -13.3(8) .
Sm2 O20 C87 C86 165.5(3) .
C89 C88 C87 O20 0.4(9) .
C89 C88 C87 C86 -178.4(5) .
Sm2 O21 C89 C88 13.1(8) .
Sm2 O21 C89 C90 -164.2(3) .
C87 C88 C89 O21 -0.5(9) .
C87 C88 C89 C90 176.7(5) .
C81 C80 C85 C84 0.3(9) .
C79 C80 C85 C84 -174.9(5) .
C13 C12 C11 C10 0.7(8) .
C13 C12 C11 C14 -178.7(5) .
C9 C10 C11 C12 -1.6(8) .
C9 C10 C11 C14 177.9(5) .
N2 C14 C11 C12 28.7(8) .
N1 C14 C11 C12 -150.7(5) .
N2 C14 C11 C10 -150.8(5) .
N1 C14 C11 C10 29.9(8) .
C108 C113 C112 C111 1.7(8) .
O21 C89 C90 F34 -34.2(6) .
C88 C89 C90 F34 148.2(5) .
O21 C89 C90 F35 -156.6(5) .
C88 C89 C90 F35 25.8(7) .
O21 C89 C90 F36 84.0(6) .
C88 C89 C90 F36 -93.6(6) .
C79 O18 C76 C77 -172.7(4) .
C79 O18 C76 C75 6.1(7) .
C78 C77 C76 O18 179.7(4) .
C78 C77 C76 C75 0.8(7) .
C74 C75 C76 O18 179.3(5) .
C74 C75 C76 C77 -1.9(7) .
C111 O27 C114 C115 -179.4(4) .
O6 C27 C26 F9 43.7(7) .
C28 C27 C26 F9 -139.5(6) .
O6 C27 C26 F7 -77.5(7) .
C28 C27 C26 F7 99.3(7) .
O6 C27 C26 F8 164.6(5) .
C28 C27 C26 F8 -18.6(8) .
O3 C7 C4 C3 -143.0(5) .
O3 C7 C4 C5 38.8(7) .
O2 N2 C18 C19 46.4(7) .
C14 N2 C18 C19 -143.1(5) .
O2 N2 C18 C15 168.3(5) .
C14 N2 C18 C15 -21.2(6) .
O2 N2 C18 C20 -72.7(6) .
C14 N2 C18 C20 97.8(5) .
C5 C4 C3 C2 0.2(9) .
C7 C4 C3 C2 -178.1(6) .
O14 C59 C58 C57 4.1(9) .
C60 C59 C58 C57 -176.7(5) .
O13 C57 C58 C59 3.6(9) .
C56 C57 C58 C59 -176.0(5) .
C111 C110 C109 C108 0.4(8) .
C120 C119 C118 C117 -0.7(9) .
O5 C24 C25 F3 -55.4(7) .
C23 C24 C25 F3 124.5(6) .
O5 C24 C25 F2 -178.3(5) .
C23 C24 C25 F2 1.6(8) .
O5 C24 C25 F1 62.5(6) .
C23 C24 C25 F1 -117.6(6) .
O17 N5 C67 C68 42.0(6) .
C66 N5 C67 C68 -144.0(5) .
O17 N5 C67 C69 -78.3(5) .
C66 N5 C67 C69 95.7(5) .
O17 N5 C67 C70 163.2(4) .
C66 N5 C67 C70 -22.8(5) .
N6 C70 C67 N5 26.6(4) .
C72 C70 C67 N5 144.3(4) .
C71 C70 C67 N5 -86.3(5) .
N6 C70 C67 C68 144.4(4) .
C72 C70 C67 C68 -97.8(5) .
C71 C70 C67 C68 31.5(6) .
N6 C70 C67 C69 -86.1(5) .
C72 C70 C67 C69 31.6(6) .
C71 C70 C67 C69 161.0(5) .
O13 C57 C56 F19 -85.2(6) .
C58 C57 C56 F19 94.4(6) .
O13 C57 C56 F21 34.8(6) .
C58 C57 C56 F21 -145.6(5) .
O13 C57 C56 F20 155.9(4) .
C58 C57 C56 F20 -24.4(7) .
Sm3 O31 C127 C128 -11.1(9) .
Sm3 O31 C127 C126 166.5(4) .
C77 C78 C73 C74 -0.8(7) .
C77 C78 C73 C66 177.4(5) .
C75 C74 C73 C78 -0.4(7) .
C75 C74 C73 C66 -178.7(5) .
N6 C66 C73 C78 -146.6(5) .
N5 C66 C73 C78 35.4(8) .
N6 C66 C73 C74 31.6(8) .
N5 C66 C73 C74 -146.4(5) .
O30 C124 C125 F52 51.0(7) .
C123 C124 C125 F52 -128.9(6) .
O30 C124 C125 F54 -68.7(7) .
C123 C124 C125 F54 111.4(6) .
O30 C124 C125 F53 171.1(5) .
C123 C124 C125 F53 -8.7(8) .
C54 C55 C50 C51 0.5(9) .
C54 C55 C50 C49 -178.1(6) .
C52 C51 C50 C55 0.4(9) .
C52 C51 C50 C49 179.0(5) .
O27 C114 C115 C116 -90.1(7) .
O27 C114 C115 C120 90.9(6) .
O9 C34 C33 C32 0.6(9) .
C35 C34 C33 C32 -179.2(5) .
O8 C32 C33 C34 -2.2(9) .
C31 C32 C33 C34 177.4(5) .
O9 C34 C35 F17 -26.7(7) .
C33 C34 C35 F17 153.2(6) .
O9 C34 C35 F18 -148.3(5) .
C33 C34 C35 F18 31.5(8) .
O9 C34 C35 F16 93.5(7) .
C33 C34 C35 F16 -86.6(7) .
Sm3 O29 C122 C123 15.3(9) .
Sm3 O29 C122 C121 -163.8(4) .
O12 N4 C40 C41 42.1(7) .
C36 N4 C40 C41 -145.3(5) .
O12 N4 C40 C42 -77.8(5) .
C36 N4 C40 C42 94.8(5) .
O12 N4 C40 C37 162.8(4) .
C36 N4 C40 C37 -24.6(5) .
N3 C37 C40 N4 26.3(4) .
C39 C37 C40 N4 144.3(4) .
C38 C37 C40 N4 -85.1(5) .
N3 C37 C40 C41 143.0(5) .
C39 C37 C40 C41 -99.0(6) .
C38 C37 C40 C41 31.6(7) .
N3 C37 C40 C42 -86.1(5) .
C39 C37 C40 C42 31.9(7) .
C38 C37 C40 C42 162.5(5) .
C114 O27 C111 C112 7.1(8) .
C114 O27 C111 C110 -172.6(5) .
C113 C112 C111 O27 179.5(5) .
C113 C112 C111 C110 -0.8(8) .
C109 C110 C111 O27 179.5(5) .
C109 C110 C111 C112 -0.2(8) .
O15 C62 C61 F26 44.8(6) .
C63 C62 C61 F26 -136.5(5) .
O15 C62 C61 F27 167.1(5) .
C63 C62 C61 F27 -14.2(7) .
O15 C62 C61 F25 -72.7(6) .
C63 C62 C61 F25 106.1(6) .
O20 C87 C86 F32 161.6(5) .
C88 C87 C86 F32 -19.4(7) .
O20 C87 C86 F31 41.4(6) .
C88 C87 C86 F31 -139.6(5) .
O20 C87 C86 F33 -77.8(6) .
C88 C87 C86 F33 101.2(6) .
C112 C113 C108 C109 -1.5(7) .
C112 C113 C108 C101 179.7(5) .
C110 C109 C108 C113 0.4(8) .
C110 C109 C108 C101 179.3(5) .
N8 C101 C108 C113 -151.8(5) .
N7 C101 C108 C113 29.8(8) .
N8 C101 C108 C109 29.3(8) .
N7 C101 C108 C109 -149.0(5) .
C11 C12 C13 C8 0.5(8) .
O3 C8 C13 C12 179.2(5) .
C9 C8 C13 C12 -0.9(8) .
C3 C4 C5 C6 -1.3(9) .
C7 C4 C5 C6 177.0(5) .
C83 C82 C81 C80 0.1(9) .
C85 C80 C81 C82 -0.4(9) .
C79 C80 C81 C82 174.7(5) .
O4 C22 C21 F6 84.3(7) .
C23 C22 C21 F6 -92.4(7) .
O4 C22 C21 F4 -35.5(7) .
C23 C22 C21 F4 147.9(5) .
O4 C22 C21 F5 -154.7(5) .
C23 C22 C21 F5 28.6(8) .
C119 C118 C117 C116 0.6(10) .
C4 C3 C2 C1 -0.4(10) .
C6 C1 C2 C3 1.6(10) .
C54 C53 C52 C51 1.0(10) .
C50 C51 C52 C53 -1.1(9) .
O6 C27 C28 C29 4.5(10) .
C26 C27 C28 C29 -171.7(5) .
C120 C115 C116 C117 -1.9(9) .
C114 C115 C116 C117 179.1(6) .
C118 C117 C116 C115 0.7(10) .
O29 C122 C123 C124 -2.6(9) .
C121 C122 C123 C124 176.5(5) .
O30 C124 C123 C122 -2.1(9) .
C125 C124 C123 C122 177.8(5) .
C76 O18 C79 C80 -179.9(4) .
C85 C80 C79 O18 -118.3(6) .
C81 C80 C79 O18 66.6(7) .
Sm3 O34 C134 C133 3.9(10) .
Sm3 O34 C134 C135 -176.9(4) .
O25 C99 C100 F48 -53.8(7) .
C98 C99 C100 F48 127.3(6) .
O25 C99 C100 F46 66.9(7) .
C98 C99 C100 F46 -111.9(6) .
O25 C99 C100 F47 -174.3(5) .
C98 C99 C100 F47 6.8(9) .
C118 C119 C120 C115 -0.6(9) .
C116 C115 C120 C119 1.8(8) .
C114 C115 C120 C119 -179.2(5) .
C50 C55 C54 C53 -0.6(10) .
C52 C53 C54 C55 -0.1(10) .
O33 C132 C133 C134 -0.4(11) .
C131 C132 C133 C134 177.9(7) .
O34 C134 C133 C132 -1.8(11) .
C135 C134 C133 C132 179.0(6) .
O32 C129 C130 F60 44.9(8) .
C128 C129 C130 F60 -137.5(7) .
O32 C129 C130 F59 -74.4(7) .
C128 C129 C130 F59 103.2(7) .
O32 C129 C130 F58 165.8(6) .
C128 C129 C130 F58 -16.6(9) .
C80 C85 C84 C83 0.2(9) .
O31 C127 C126 F56 155.4(7) .
C128 C127 C126 F56 -26.7(10) .
O31 C127 C126 F57 -82.7(8) .
C128 C127 C126 F57 95.2(7) .
O31 C127 C126 F55 32.9(8) .
C128 C127 C126 F55 -149.3(6) .
O8 C32 C31 F14 53.9(7) .
C33 C32 C31 F14 -125.8(6) .
O8 C32 C31 F15 176.2(5) .
C33 C32 C31 F15 -3.4(8) .
O8 C32 C31 F13 -64.3(7) .
C33 C32 C31 F13 116.0(6) .
O29 C122 C121 F49 81.6(7) .
C123 C122 C121 F49 -97.6(7) .
O29 C122 C121 F51 -40.2(8) .
C123 C122 C121 F51 140.7(6) .
O29 C122 C121 F50 -158.5(6) .
C123 C122 C121 F50 22.3(8) .
Sm1 O7 C29 C28 -0.8(9) .
Sm1 O7 C29 C30 -179.1(4) .
C27 C28 C29 O7 5.3(10) .
C27 C28 C29 C30 -176.4(6) .
F10 C30 C29 O7 57.7(9) .
F11 C30 C29 O7 -177.0(6) .
F12 C30 C29 O7 -61.0(8) .
F10 C30 C29 C28 -120.8(8) .
F11 C30 C29 C28 4.5(9) .
F12 C30 C29 C28 120.6(7) .
C81 C82 C83 C84 0.4(10) .
C85 C84 C83 C82 -0.5(10) .
C46 O11 C49 C50 177.2(4) .
C55 C50 C49 O11 -85.8(6) .
C51 C50 C49 O11 95.5(6) .
C4 C5 C6 C1 2.5(10) .
C2 C1 C6 C5 -2.6(10) .
O33 C132 C131 F63 -174.9(7) .
C133 C132 C131 F63 6.6(11) .
O33 C132 C131 F62 62.9(9) .
C133 C132 C131 F62 -115.6(8) .
O33 C132 C131 F61 -53.5(9) .
C133 C132 C131 F61 128.0(8) .
O34 C134 C135 F65 -56.8(8) .
C133 C134 C135 F65 122.5(7) .
O34 C134 C135 F66 -179.8(6) .
C133 C134 C135 F66 -0.5(10) .
O34 C134 C135 F64 61.2(8) .
C133 C134 C135 F64 -119.5(7) .
O31 C127 C128 C129 -4.8(10) .
C126 C127 C128 C129 177.6(6) .
O32 C129 C128 C127 -2.6(11) .
C130 C129 C128 C127 -179.8(6) .
C58 C59 O14 Cu1 -2.3(8) .
C60 C59 O14 Cu1 178.4(3) .
O15 Cu1 O14 C59 -96.9(7) .
O16 Cu1 O14 C59 163.3(4) .
O13 Cu1 O14 C59 -3.5(4) .
O12 Cu1 O14 C59 76.8(4) .
Sm3 O1 N1 C14 82.6(7) 1_456
Sm3 O1 N1 C15 -107.8(6) 1_456
N2 C14 N1 O1 178.0(5) .
C11 C14 N1 O1 -2.6(9) .
N2 C14 N1 C15 7.6(6) .
C11 C14 N1 C15 -173.0(5) .
O1 N1 C15 C16 -71.8(6) .
C14 N1 C15 C16 99.0(6) .
O1 N1 C15 C17 47.5(8) .
C14 N1 C15 C17 -141.7(6) .
O1 N1 C15 C18 168.8(5) .
C14 N1 C15 C18 -20.4(6) .
N2 C18 C15 N1 22.7(5) .
C19 C18 C15 N1 139.8(5) .
C20 C18 C15 N1 -89.5(6) .
N2 C18 C15 C16 -90.5(6) .
C19 C18 C15 C16 26.5(7) .
C20 C18 C15 C16 157.3(5) .
N2 C18 C15 C17 139.0(5) .
C19 C18 C15 C17 -103.9(6) .
C20 C18 C15 C17 26.8(7) .
